data_7244500
loop_
_publ_author_name
'Ou, Guang-Chuan'
'Chen, Hai-Yang'
'Wang, Qiong'
'Zhou, Qiang'
'Zeng, Fei'

_publ_section_title
;
 Structure and absolute configuration of liquid molecules based on
 adamantane derivative cocrystallization
;
_journal_issue 11
_journal_name_full 'RSC Advances'
_journal_page_first 6459
_journal_page_last 6462
_journal_paper_doi 10.1039/D1RA09284G
_journal_volume 12
_journal_year 2022
_chemical_absolute_configuration rmad
_chemical_formula_moiety 'C50 H64 O8, C9 H13 N'
_chemical_formula_sum 'C59 H77 N O8'
_chemical_formula_weight 928.21
_space_group_crystal_system triclinic
_space_group_IT_number 1
_space_group_name_Hall 'P 1'
_space_group_name_H-M_alt 'P 1'
_atom_sites_solution_hydrogens geom
_atom_sites_solution_primary iterative
_audit_creation_date 2021-12-06
_audit_creation_method
;
Olex2 1.3
(compiled 2020.02.04 svn.rd84adfe8 for OlexSys, GUI svn.r6032)
;
_audit_update_record
;
2021-12-06 deposited with the CCDC.	2022-01-31 downloaded from the CCDC.
;
_cell_angle_alpha 66.810(3)
_cell_angle_beta 80.771(3)
_cell_angle_gamma 62.298(3)
_cell_formula_units_Z 2
_cell_length_a 14.4846(4)
_cell_length_b 14.6777(5)
_cell_length_c 15.3743(5)
_cell_measurement_reflns_used 41564
_cell_measurement_temperature 293(2)
_cell_measurement_theta_max 73.9880
_cell_measurement_theta_min 3.1220
_cell_volume 2659.08(17)
_computing_molecular_graphics 'Olex2 1.3 (Dolomanov et al., 2009)'
_computing_publication_material 'Olex2 1.3 (Dolomanov et al., 2009)'
_computing_structure_refinement 'SHELXL 2018/3 (Sheldrick, 2015)'
_computing_structure_solution 'olex2.solve 1.3 (Bourhis et al., 2015)'
_diffrn_ambient_temperature 149.99(10)
_diffrn_measured_fraction_theta_full 0.997
_diffrn_measured_fraction_theta_max 0.975
_diffrn_measurement_device_type 'Bruker APEX-II CCD'
_diffrn_measurement_method '\f and \w scans'
_diffrn_radiation_type CuK\a
_diffrn_radiation_wavelength 1.54184
_diffrn_reflns_av_R_equivalents 0.0585
_diffrn_reflns_av_unetI/netI 0.0433
_diffrn_reflns_Laue_measured_fraction_full 0.997
_diffrn_reflns_Laue_measured_fraction_max 0.975
_diffrn_reflns_limit_h_max 17
_diffrn_reflns_limit_h_min -18
_diffrn_reflns_limit_k_max 18
_diffrn_reflns_limit_k_min -18
_diffrn_reflns_limit_l_max 19
_diffrn_reflns_limit_l_min -19
_diffrn_reflns_number 69076
_diffrn_reflns_point_group_measured_fraction_full 0.978
_diffrn_reflns_point_group_measured_fraction_max 0.937
_diffrn_reflns_theta_full 67.679
_diffrn_reflns_theta_max 74.272
_diffrn_reflns_theta_min 3.128
_diffrn_source 'fine-focus sealed X-ray tube'
_diffrn_standards_number 0
_exptl_absorpt_coefficient_mu 0.599
_exptl_absorpt_correction_T_max 1.00000
_exptl_absorpt_correction_T_min 0.26214
_exptl_absorpt_correction_type none
_exptl_absorpt_process_details
;
CrysAlisPro 1.171.39.28b (Rigaku Oxford Diffraction, 2015)
Empirical absorption correction using spherical harmonics,
 implemented in SCALE3 ABSPACK scaling algorithm.
;
_exptl_crystal_colour colourless
_exptl_crystal_density_diffrn 1.159
_exptl_crystal_description block
_exptl_crystal_F_000 1004
_exptl_crystal_size_max 0.2
_exptl_crystal_size_mid 0.1
_exptl_crystal_size_min 0.05
_refine_diff_density_max 0.780
_refine_diff_density_min -0.692
_refine_diff_density_rms 0.070
_refine_ls_abs_structure_details
;
 Flack x determined using 8198 quotients [(I+)-(I-)]/[(I+)+(I-)]
 (Parsons, Flack and Wagner, Acta Cryst. B69 (2013) 249-259).
;
_refine_ls_abs_structure_Flack 0.03(8)
_refine_ls_extinction_method none
_refine_ls_goodness_of_fit_ref 1.076
_refine_ls_hydrogen_treatment constr
_refine_ls_matrix_type full
_refine_ls_number_parameters 1225
_refine_ls_number_reflns 20308
_refine_ls_number_restraints 372
_refine_ls_restrained_S_all 1.140
_refine_ls_R_factor_all 0.0701
_refine_ls_R_factor_gt 0.0670
_refine_ls_shift/su_max 0.001
_refine_ls_shift/su_mean 0.000
_refine_ls_structure_factor_coef Fsqd
_refine_ls_weighting_details 'w=1/[\s^2^(Fo^2^)+(0.1155P)^2^+1.1372P] where P=(Fo^2^+2Fc^2^)/3'
_refine_ls_weighting_scheme calc
_refine_ls_wR_factor_gt 0.1897
_refine_ls_wR_factor_ref 0.1943
_reflns_Friedel_coverage 0.921
_reflns_Friedel_fraction_full 0.959
_reflns_Friedel_fraction_max 0.898
_reflns_number_gt 18821
_reflns_number_total 20308
_reflns_threshold_expression 'I > 2\s(I)'
_cod_data_source_file d1ra09284g2.cif
_cod_depositor_comments
;

2024-10-18
Z value and formula fixed to values more according to usual
chemical conventions.                 miguel
;
_cod_original_formula_sum 'C118 H154 N2 O16'
_cod_original_formula_weight 1856.42
_cod_original_formula_moiety '2(C50 H64 O8), 2(C9 H13 N)'
_cod_original_formula_units_Z 1
_cod_data_source_block 1947-1
_cod_database_code 7244500
_shelx_shelxl_version_number 2018/3
_shelx_space_group_comment
;
The symmetry employed for this shelxl refinement is uniquely defined
by the following loop, which should always be used as a source of
symmetry information in preference to the above space-group names.
They are only intended as comments.
;
_exptl_absorpt_special_details
;
Empirical correction (ABSPACK) includes:
- Absorption correction using spherical harmonics
- Frame scaling
;
_olex2_refinement_description
;
1. Fixed Uiso
 At 1.2 times of:
  All C(H) groups, All C(H,H) groups, All N(H,H) groups
 At 1.5 times of:
  All C(H,H,H) groups
2. Restrained distances
 C114-C112
 2.5 with sigma of 0.02
 C117-C112
 1.5 with sigma of 0.02
 H1A-H95
 2.3 with sigma of 0.01
3. Rigid bond restraints
 N2
 with sigma for 1-2 distances of 0.01 and sigma for 1-3 distances of 0.01
 All non-hydrogen atoms
 with sigma for 1-2 distances of 0.01 and sigma for 1-3 distances of 0.005
4. Uiso/Uaniso restraints and constraints
Uanis(N2) \\sim Ueq: with sigma of 0.05 and sigma for terminal atoms of 0.1
Uanis(C117) = Uanis(C112) = Uanis(C115) = Uanis(C116)
5.a Ternary CH refined with riding coordinates:
 C87(H87), C114(H114)
5.b Secondary CH2 refined with riding coordinates:
 C5(H5A,H5B), C9(H9A,H9B), C10(H10N,H10O), C13(H13A,H13B), C15(H15A,H15B),
 C16(H16A,H16B), C27(H27A,H27B), C28(H28A,H28B), C33(H33A,H33B), C38(H38A,H38B),
  C39(H39A,H39B), C42(H42A,H42B), C43(H43A,H43B), C46(H46A,H46B), C52(H52A,
 H52B), C60(H60A,H60B), C62(H62A,H62B), C66(H66A,H66B), C73(H73A,H73B),
 C75(H75A,H75B), C76(H76A,H76B), C81(H81A,H81B), C83(H83A,H83B), C86(H86A,H86B),
  C89(H89A,H89B), C93(H93A,H93B), C98(H98A,H98B), C102(H10D,H10E), C103(H10F,
 H10G), C117(H11D,H11E)
5.c Aromatic/amide H refined with riding coordinates:
 C1(H1), C3(H3), C8(H8), C11(H11), C18(H18), C21(H21), C26(H26), C31(H31),
 C35(H35), C40(H40), C44(H44), C47(H47), C51(H51), C53(H53), C55(H55), C58(H58),
  C61(H61), C65(H65), C67(H67), C77(H77), C80(H80), C82(H82), C88(H88),
 C91(H91), C94(H94), C95(H95), C99(H99), C104(H104), C108(H108), C110(H110),
 C111(H111), C113(H113), C115(H115), C116(H116)
5.d X=CH2 refined with riding coordinates:
 N1(H1A,H1B), N2(H2A,H2B)
5.e Idealised Me refined as rotating group:
 C41(H41A,H41B,H41C), C64(H64A,H64B,H64C), C70(H70A,H70B,H70C), C71(H71A,H71B,
 H71C), C78(H78A,H78B,H78C), C79(H79A,H79B,H79C), C84(H84A,H84B,H84C), C85(H85A,
 H85B,H85C), C90(H90A,H90B,H90C), C92(H92A,H92B,H92C), C96(H96A,H96B,H96C),
 C100(H10P,H10Q,H10R), C101(H10A,H10B,H10C), C105(H10H,H10I,H10J), C106(H10K,
 H10L,H10M), C107(H10S,H10T,H10U), C109(H10V,H10W,H10X), C118(H11A,H11B,H11C)
;
_olex2_submission_special_instructions 'No special instructions were received'

loop_
_space_group_symop_operation_xyz
'x, y, z'

loop_
_atom_site_label
_atom_site_type_symbol
_atom_site_fract_x
_atom_site_fract_y
_atom_site_fract_z
_atom_site_U_iso_or_equiv
_atom_site_adp_type
_atom_site_occupancy
_atom_site_site_symmetry_order
_atom_site_calc_flag
_atom_site_refinement_flags_posn
_atom_site_refinement_flags_adp
_atom_site_refinement_flags_occupancy
_atom_site_disorder_assembly
_atom_site_disorder_group
C1 C 0.6365(3) 0.5659(3) 0.0305(3) 0.0256(8) Uani 1 1 d . U . . .
H1 H 0.657419 0.498342 0.080764 0.031 Uiso 1 1 calc R U . . .
O1 O 1.0244(2) 0.4833(2) 0.1290(2) 0.0293(6) Uani 1 1 d . U . . .
O2 O 0.8754(3) 0.0559(3) 0.5632(2) 0.0366(7) Uani 1 1 d . U . . .
O3 O 0.3734(2) 0.1544(2) 1.0234(2) 0.0316(7) Uani 1 1 d . U . . .
O4 O 0.1402(2) 0.5753(2) 0.5076(2) 0.0304(6) Uani 1 1 d . U . . .
C2 C 0.6477(3) 0.6504(3) 0.0412(3) 0.0225(8) Uani 1 1 d . U . . .
O5 O 0.5333(3) 0.2736(3) 0.6584(3) 0.0398(8) Uani 1 1 d . U . . .
O6 O 0.5273(3) 0.6990(3) -0.2125(2) 0.0396(8) Uani 1 1 d . U . . .
O7 O 0.8504(3) 0.4130(2) 0.4877(2) 0.0348(7) Uani 1 1 d . U . . .
O8 O 0.6280(3) 0.8347(2) -0.0316(2) 0.0324(7) Uani 1 1 d . U . . .
O9 O 1.2415(2) 0.6427(3) 0.1295(3) 0.0361(7) Uani 1 1 d . U . . .
O10 O -0.2411(3) 0.3331(3) 0.8728(3) 0.0473(9) Uani 1 1 d . U . . .
O11 O -0.0275(2) 0.4954(3) 0.8721(2) 0.0332(7) Uani 1 1 d . U . . .
C3 C 0.2153(3) 0.6852(3) 0.6424(3) 0.0278(8) Uani 1 1 d . U . . .
H3 H 0.242713 0.663064 0.701952 0.033 Uiso 1 1 calc R U . . .
O12 O 0.4630(3) 0.2987(3) 1.2055(2) 0.0392(8) Uani 1 1 d . U . . .
O13 O 0.4637(2) 0.7172(3) 0.3343(3) 0.0376(8) Uani 1 1 d . U . . .
O14 O 0.6387(3) -0.0472(3) 0.5874(3) 0.0466(9) Uani 1 1 d . U . . .
O15 O 0.3615(3) 1.0371(3) 0.4054(3) 0.0505(10) Uani 1 1 d . U . . .
C4 C 0.3008(3) 0.3554(3) 0.8600(3) 0.0227(8) Uani 1 1 d . U . . .
C5 C 0.1993(3) 0.3423(3) 0.8831(3) 0.0221(7) Uani 1 1 d . U . . .
H5A H 0.150585 0.395916 0.910378 0.027 Uiso 1 1 calc R U . . .
H5B H 0.214149 0.268987 0.929320 0.027 Uiso 1 1 calc R U . . .
C6 C 0.7947(3) 0.3801(3) 0.3710(3) 0.0244(8) Uani 1 1 d . U . . .
C7 C 0.8475(3) 0.6285(3) 0.2006(3) 0.0217(7) Uani 1 1 d . U . . .
C8 C 0.5956(3) 0.5771(4) -0.0517(3) 0.0287(8) Uani 1 1 d . U . . .
H8 H 0.589530 0.518352 -0.055356 0.034 Uiso 1 1 calc R U . . .
C9 C 0.2742(3) 0.4718(3) 0.7846(3) 0.0223(8) Uani 1 1 d . U . . .
H9A H 0.225289 0.526723 0.810489 0.027 Uiso 1 1 calc R U . . .
H9B H 0.337240 0.482031 0.769942 0.027 Uiso 1 1 calc R U . . .
C10 C 0.6190(4) 0.2898(4) 0.6086(4) 0.0427(12) Uani 1 1 d . U . . .
H10N H 0.617945 0.293746 0.544225 0.051 Uiso 1 1 calc R U . . .
H10O H 0.684274 0.229129 0.639612 0.051 Uiso 1 1 calc R U . . .
C11 C 0.1921(3) 0.7927(4) 0.5793(3) 0.0303(9) Uani 1 1 d . U . . .
H11 H 0.205375 0.839755 0.596409 0.036 Uiso 1 1 calc R U . . .
C12 C 0.5849(3) 0.7919(3) 0.3058(3) 0.0254(8) Uani 1 1 d . U . . .
C13 C 0.8736(4) -0.0258(4) 0.5343(4) 0.0369(10) Uani 1 1 d . U . . .
H13A H 0.919667 -0.034620 0.481905 0.044 Uiso 1 1 calc R U . . .
H13B H 0.803494 -0.002841 0.514091 0.044 Uiso 1 1 calc R U . . .
C14 C 0.8376(3) 0.3401(3) 0.4625(3) 0.0264(8) Uani 1 1 d . U . . .
O16 O 0.1236(3) 0.9305(2) 0.4226(2) 0.0351(7) Uani 1 1 d . U . . .
C15 C 0.7664(3) 0.7145(3) 0.2420(3) 0.0254(8) Uani 1 1 d . U . . .
H15A H 0.796289 0.705839 0.298587 0.031 Uiso 1 1 calc R U . . .
H15B H 0.751149 0.788210 0.196364 0.031 Uiso 1 1 calc R U . . .
C16 C 0.1260(3) 0.4754(3) 0.7183(3) 0.0219(7) Uani 1 1 d . U . . .
H16A H 0.076160 0.530763 0.743291 0.026 Uiso 1 1 calc R U . . .
H16B H 0.095050 0.485453 0.661758 0.026 Uiso 1 1 calc R U . . .
C17 C 0.6154(3) 0.7506(3) -0.0378(3) 0.0250(8) Uani 1 1 d . U . . .
C18 C 0.1292(3) 0.7562(3) 0.4672(3) 0.0275(8) Uani 1 1 d . U . . .
H18 H 0.098512 0.780808 0.408537 0.033 Uiso 1 1 calc R U . . .
C19 C 0.0479(3) 0.3468(3) 0.8159(3) 0.0231(8) Uani 1 1 d . U . . .
C20 C 1.0381(3) 0.5614(3) 0.1457(3) 0.0244(8) Uani 1 1 d . U . . .
C21 C 0.3954(4) 0.1136(4) 0.6855(3) 0.0307(9) Uani 1 1 d . U . . .
H21 H 0.332005 0.112590 0.707041 0.037 Uiso 1 1 calc R U . . .
C22 C 0.6642(3) 0.7032(3) 0.2670(3) 0.0235(8) Uani 1 1 d . U . . .
C23 C 0.9503(3) 0.6378(3) 0.1776(3) 0.0245(8) Uani 1 1 d . U . . .
C24 C 0.4869(3) 0.7958(4) 0.3385(3) 0.0322(9) Uani 1 1 d . U . . .
C25 C 0.2267(3) 0.4908(3) 0.6927(3) 0.0230(8) Uani 1 1 d . U . . .
C26 C 0.0330(3) 0.2665(3) 0.8010(3) 0.0289(9) Uani 1 1 d . U . . .
H26 H 0.088026 0.217117 0.777738 0.035 Uiso 1 1 calc R U . . .
C27 C 0.6173(3) 0.7197(3) 0.1755(3) 0.0242(8) Uani 1 1 d . U . . .
H27A H 0.600760 0.793771 0.130072 0.029 Uiso 1 1 calc R U . . .
H27B H 0.553187 0.711693 0.189654 0.029 Uiso 1 1 calc R U . . .
C28 C 0.3059(3) 0.4034(3) 0.6533(3) 0.0255(8) Uani 1 1 d . U . . .
H28A H 0.368528 0.414141 0.636547 0.031 Uiso 1 1 calc R U . . .
H28B H 0.276730 0.412304 0.596236 0.031 Uiso 1 1 calc R U . . .
C29 C 1.1438(3) 0.6479(3) 0.1467(3) 0.0268(8) Uani 1 1 d . U . . .
C30 C 0.8488(3) 0.1598(3) 0.4974(3) 0.0298(9) Uani 1 1 d . U . . .
C31 C -0.0599(4) 0.2566(4) 0.8193(3) 0.0329(9) Uani 1 1 d . U . . .
H31 H -0.065761 0.201244 0.808833 0.040 Uiso 1 1 calc R U . . .
C32 C 0.7688(3) 0.4978(3) 0.3001(3) 0.0232(8) Uani 1 1 d . U . . .
C33 C 0.6189(4) -0.1341(4) 0.5876(4) 0.0436(12) Uani 1 1 d . U . . .
H33A H 0.556386 -0.103561 0.550005 0.052 Uiso 1 1 calc R U . . .
H33B H 0.608930 -0.177228 0.651719 0.052 Uiso 1 1 calc R U . . .
C34 C 0.4249(3) 0.3193(4) 1.1201(3) 0.0291(9) Uani 1 1 d . U . . .
C35 C 0.4674(4) 0.0300(4) 0.6530(3) 0.0325(9) Uani 1 1 d . U . . .
H35 H 0.451229 -0.024333 0.652945 0.039 Uiso 1 1 calc R U . . .
C36 C 0.5649(3) 0.6754(4) -0.1261(3) 0.0293(9) Uani 1 1 d . U . . .
C37 C 0.1495(3) 0.8278(3) 0.4922(3) 0.0292(9) Uani 1 1 d . U . . .
C38 C 0.3790(3) 0.2713(3) 0.8176(3) 0.0239(8) Uani 1 1 d . U . . .
H38A H 0.396462 0.197143 0.863257 0.029 Uiso 1 1 calc R U . . .
H38B H 0.442571 0.280522 0.803637 0.029 Uiso 1 1 calc R U . . .
C39 C 0.8697(3) 0.5116(3) 0.2761(3) 0.0231(8) Uani 1 1 d . U . . .
H39A H 0.919698 0.455489 0.251973 0.028 Uiso 1 1 calc R U . . .
H39B H 0.899776 0.501754 0.333009 0.028 Uiso 1 1 calc R U . . .
C40 C 0.4198(4) 0.2307(3) 1.1130(3) 0.0300(9) Uani 1 1 d . U . . .
H40 H 0.442233 0.163620 1.163899 0.036 Uiso 1 1 calc R U . . .
C41 C 0.3884(4) 0.5928(4) 0.3879(4) 0.0442(12) Uani 1 1 d . U . . .
H41A H 0.384706 0.597840 0.324292 0.066 Uiso 1 1 calc R U . . .
H41B H 0.333534 0.576769 0.423681 0.066 Uiso 1 1 calc R U . . .
H41C H 0.454686 0.534920 0.416716 0.066 Uiso 1 1 calc R U . . .
C42 C 0.6895(3) 0.5861(3) 0.3407(3) 0.0240(8) Uani 1 1 d . U . . .
H42A H 0.625933 0.576943 0.356556 0.029 Uiso 1 1 calc R U . . .
H42B H 0.718546 0.576404 0.398107 0.029 Uiso 1 1 calc R U . . .
C43 C 1.1140(4) 0.3907(4) 0.1190(3) 0.0326(9) Uani 1 1 d . U . . .
H43A H 1.160796 0.353554 0.173672 0.039 Uiso 1 1 calc R U . . .
H43B H 1.151034 0.414249 0.062885 0.039 Uiso 1 1 calc R U . . .
C44 C 0.5737(4) 0.7641(4) -0.1192(3) 0.0316(9) Uani 1 1 d . U . . .
H44 H 0.551461 0.831758 -0.169434 0.038 Uiso 1 1 calc R U . . .
C45 C 0.1497(3) 0.3599(3) 0.7920(3) 0.0231(8) Uani 1 1 d . U . . .
C46 C 0.4001(4) 0.0546(4) 1.1048(4) 0.0403(11) Uani 1 1 d . U . . .
H46A H 0.358840 0.070127 1.157946 0.048 Uiso 1 1 calc R U . . .
H46B H 0.473289 0.021796 1.122061 0.048 Uiso 1 1 calc R U . . .
C47 C 1.0602(3) 0.7265(3) 0.1741(3) 0.0265(8) Uani 1 1 d . U . . .
H47 H 1.066499 0.782917 0.182274 0.032 Uiso 1 1 calc R U . . .
C48 C 0.3342(3) 0.2857(3) 0.7262(3) 0.0251(8) Uani 1 1 d . U . . .
C49 C 0.5615(4) 0.0292(4) 0.6214(3) 0.0345(10) Uani 1 1 d . U . . .
C50 C 0.3816(3) 0.2405(3) 1.0309(3) 0.0263(8) Uani 1 1 d . U . . .
C51 C -0.1327(3) 0.4102(4) 0.8697(3) 0.0332(9) Uani 1 1 d . U . . .
H51 H -0.188511 0.459338 0.892644 0.040 Uiso 1 1 calc R U . . .
C52 C 0.1008(4) 0.6084(4) 0.4146(3) 0.0365(10) Uani 1 1 d . U . . .
H52A H 0.139784 0.641678 0.366641 0.044 Uiso 1 1 calc R U . . .
H52B H 0.027821 0.661449 0.407359 0.044 Uiso 1 1 calc R U . . .
C53 C 0.4134(4) 0.8792(4) 0.3710(4) 0.0441(12) Uani 1 1 d . U . . .
H53 H 0.348911 0.880546 0.391476 0.053 Uiso 1 1 calc R U . . .
C54 C 0.4138(3) 0.1982(3) 0.6873(3) 0.0285(8) Uani 1 1 d . U . . .
C55 C 1.1335(3) 0.5649(4) 0.1327(3) 0.0297(9) Uani 1 1 d . U . . .
H55 H 1.190626 0.511814 0.114663 0.036 Uiso 1 1 calc R U . . .
C56 C -0.1433(4) 0.3295(4) 0.8529(3) 0.0351(10) Uani 1 1 d . U . . .
C57 C 0.4382(4) 0.9600(4) 0.3723(4) 0.0386(10) Uani 1 1 d . U . . .
C58 C 0.9649(3) 0.7194(3) 0.1893(3) 0.0241(8) Uani 1 1 d . U . . .
H58 H 0.908623 0.772334 0.208159 0.029 Uiso 1 1 calc R U . . .
C59 C 0.1547(3) 0.6495(3) 0.5299(3) 0.0267(8) Uani 1 1 d . U . . .
C60 C 0.8895(4) 0.3821(4) 0.5788(3) 0.0378(11) Uani 1 1 d . U . . .
H60A H 0.963072 0.330987 0.585042 0.045 Uiso 1 1 calc R U . . .
H60B H 0.852584 0.346165 0.627076 0.045 Uiso 1 1 calc R U . . .
C61 C 0.5323(4) 0.9591(4) 0.3412(3) 0.0338(9) Uani 1 1 d . U . . .
H61 H 0.548804 1.013169 0.341357 0.041 Uiso 1 1 calc R U . . .
C62 C 0.2307(3) 0.2737(3) 0.7516(3) 0.0233(8) Uani 1 1 d . U . . .
H62A H 0.201161 0.281649 0.695254 0.028 Uiso 1 1 calc R U . . .
H62B H 0.246071 0.200259 0.797768 0.028 Uiso 1 1 calc R U . . .
C63 C -0.0389(3) 0.4183(4) 0.8524(3) 0.0297(9) Uani 1 1 d . U . . .
C64 C -0.3666(5) 0.2680(5) 0.9017(6) 0.0655(19) Uani 1 1 d . U . . .
H64A H -0.413795 0.340848 0.862134 0.098 Uiso 1 1 calc R U . . .
H64B H -0.372698 0.263142 0.966343 0.098 Uiso 1 1 calc R U . . .
H64C H -0.383623 0.214531 0.896321 0.098 Uiso 1 1 calc R U . . .
C65 C 0.5835(4) 0.1114(4) 0.6223(3) 0.0358(10) Uani 1 1 d . U . . .
H65 H 0.647142 0.111525 0.600610 0.043 Uiso 1 1 calc R U . . .
C66 C 0.4666(4) 0.3861(4) 1.2216(4) 0.0434(12) Uani 1 1 d . U . . .
H66A H 0.397478 0.447294 1.213474 0.052 Uiso 1 1 calc R U . . .
H66B H 0.512439 0.412344 1.177203 0.052 Uiso 1 1 calc R U . . .
C67 C 0.8636(3) 0.2313(4) 0.5240(3) 0.0297(9) Uani 1 1 d . U . . .
H67 H 0.891315 0.206827 0.584033 0.036 Uiso 1 1 calc R U . . .
C68 C 0.5126(4) 0.1926(4) 0.6548(3) 0.0326(9) Uani 1 1 d . U . . .
C69 C -0.0815(4) 1.0748(4) 0.1746(4) 0.0494(11) Uani 1 1 d . U . . .
C70 C 0.7115(5) -0.2056(5) 0.5463(5) 0.0589(16) Uani 1 1 d . U . . .
H70A H 0.718001 -0.163327 0.481602 0.088 Uiso 1 1 calc R U . . .
H70B H 0.702366 -0.267405 0.548937 0.088 Uiso 1 1 calc R U . . .
H70C H 0.773414 -0.231985 0.581872 0.088 Uiso 1 1 calc R U . . .
C71 C 0.5070(5) 0.3406(5) 1.3212(4) 0.0587(16) Uani 1 1 d . U . . .
H71A H 0.574350 0.278546 1.328886 0.088 Uiso 1 1 calc R U . . .
H71B H 0.459672 0.317315 1.364501 0.088 Uiso 1 1 calc R U . . .
H71C H 0.512714 0.396796 1.333877 0.088 Uiso 1 1 calc R U . . .
C72 C 0.6954(3) 0.6337(3) 0.1318(3) 0.0215(7) Uani 1 1 d . U . . .
C73 C 1.2563(4) 0.7315(4) 0.1306(4) 0.0392(11) Uani 1 1 d . U . . .
H73A H 1.245455 0.734474 0.193540 0.047 Uiso 1 1 calc R U . . .
H73B H 1.207061 0.801272 0.086865 0.047 Uiso 1 1 calc R U . . .
C74 C 0.1999(3) 0.6090(3) 0.6215(3) 0.0248(8) Uani 1 1 d . U . . .
C75 C 0.7213(3) 0.5180(3) 0.2069(3) 0.0233(8) Uani 1 1 d . U . . .
H75A H 0.770216 0.463078 0.181102 0.028 Uiso 1 1 calc R U . . .
H75B H 0.658093 0.508195 0.221116 0.028 Uiso 1 1 calc R U . . .
C76 C 0.7982(3) 0.6453(3) 0.1108(3) 0.0228(7) Uani 1 1 d . U . . .
H76A H 0.847028 0.591106 0.084124 0.027 Uiso 1 1 calc R U . . .
H76B H 0.784404 0.718186 0.064195 0.027 Uiso 1 1 calc R U . . .
C77 C 0.6032(3) 0.8751(3) 0.3092(3) 0.0287(8) Uani 1 1 d . U . . .
H77 H 0.667246 0.875109 0.288756 0.034 Uiso 1 1 calc R U . . .
C78 C 0.9091(5) -0.1324(4) 0.6178(4) 0.0497(13) Uani 1 1 d . U . . .
H78A H 0.914322 -0.189926 0.599369 0.075 Uiso 1 1 calc R U . . .
H78B H 0.859687 -0.124432 0.667255 0.075 Uiso 1 1 calc R U . . .
H78C H 0.976104 -0.151164 0.640336 0.075 Uiso 1 1 calc R U . . .
C79 C 0.0890(5) 1.1184(4) 0.3625(4) 0.0483(13) Uani 1 1 d . U . . .
H79A H 0.138714 1.106414 0.313843 0.072 Uiso 1 1 calc R U . . .
H79B H 0.085945 1.177089 0.377937 0.072 Uiso 1 1 calc R U . . .
H79C H 0.021476 1.138311 0.340301 0.072 Uiso 1 1 calc R U . . .
C80 C 0.3941(3) 0.4193(4) 1.0429(3) 0.0287(9) Uani 1 1 d . U . . .
H80 H 0.398412 0.479262 1.045947 0.034 Uiso 1 1 calc R U . . .
C81 C -0.1195(4) 0.5875(4) 0.8845(4) 0.0440(12) Uani 1 1 d . U . . .
H81A H -0.165250 0.560523 0.928343 0.053 Uiso 1 1 calc R U . . .
H81B H -0.099567 0.625998 0.911087 0.053 Uiso 1 1 calc R U . . .
C82 C 0.8059(3) 0.1961(3) 0.4077(3) 0.0292(9) Uani 1 1 d . U . . .
H82 H 0.795073 0.148908 0.388646 0.035 Uiso 1 1 calc R U . . .
C83 C 0.6056(5) 0.9326(4) -0.1135(3) 0.0395(11) Uani 1 1 d . U . . .
H83A H 0.532342 0.968566 -0.131848 0.047 Uiso 1 1 calc R U . . .
H83B H 0.646861 0.914740 -0.165899 0.047 Uiso 1 1 calc R U . . .
C84 C 1.0770(3) 0.3143(3) 0.1108(3) 0.0287(7) Uani 1 1 d . U . . .
H84A H 1.031959 0.351517 0.055804 0.043 Uiso 1 1 calc R U . . .
H84B H 1.039387 0.292735 0.166246 0.043 Uiso 1 1 calc R U . . .
H84C H 1.135943 0.249834 0.105246 0.043 Uiso 1 1 calc R U . . .
C85 C 0.1143(5) 0.5036(4) 0.4060(4) 0.0514(14) Uani 1 1 d . U . . .
H85A H 0.085974 0.521363 0.345948 0.077 Uiso 1 1 calc R U . . .
H85B H 0.078260 0.469755 0.455997 0.077 Uiso 1 1 calc R U . . .
H85C H 0.187122 0.453386 0.410627 0.077 Uiso 1 1 calc R U . . .
C86 C 0.5170(5) 0.6127(5) -0.2259(4) 0.0457(12) Uani 1 1 d . U . . .
H86A H 0.467162 0.592595 -0.182594 0.055 Uiso 1 1 calc R U . . .
H86B H 0.583600 0.547637 -0.215213 0.055 Uiso 1 1 calc R U . . .
C87 C 0.0273(5) 1.0547(4) 0.1426(4) 0.0531(11) Uani 1 1 d . U . . .
H87 H 0.036742 1.120196 0.132053 0.064 Uiso 1 1 calc R U . . .
C88 C -0.1677(5) 1.1780(5) 0.1406(4) 0.0625(14) Uani 1 1 d . U . . .
H88 H -0.157714 1.238836 0.099279 0.075 Uiso 1 1 calc R U . . .
C89 C 0.0354(5) 1.0399(5) 0.0482(4) 0.0569(13) Uani 1 1 d . U . . .
H89A H 0.030497 0.972402 0.059785 0.068 Uiso 1 1 calc R U . . .
H89B H -0.023632 1.100897 0.007698 0.068 Uiso 1 1 calc R U . . .
C90 C 0.8736(6) 0.4851(5) 0.5900(4) 0.0539(15) Uani 1 1 d . U . . .
H90A H 0.914103 0.517270 0.544591 0.081 Uiso 1 1 calc R U . . .
H90B H 0.895294 0.467358 0.652767 0.081 Uiso 1 1 calc R U . . .
H90C H 0.801054 0.536851 0.579802 0.081 Uiso 1 1 calc R U . . .
C91 C 0.7799(3) 0.3056(3) 0.3476(3) 0.0271(8) Uani 1 1 d . U . . .
H91 H 0.750796 0.329931 0.288198 0.032 Uiso 1 1 calc R U . . .
C92 C 0.3791(6) -0.0207(5) 1.0812(5) 0.0590(16) Uani 1 1 d . U . . .
H92A H 0.432649 -0.051326 1.041222 0.089 Uiso 1 1 calc R U . . .
H92B H 0.312647 0.018699 1.048533 0.089 Uiso 1 1 calc R U . . .
H92C H 0.378095 -0.079271 1.138205 0.089 Uiso 1 1 calc R U . . .
C93 C -0.2559(5) 0.2453(5) 0.8708(5) 0.0560(16) Uani 1 1 d . U . . .
H93A H -0.206622 0.174911 0.913683 0.067 Uiso 1 1 calc R U . . .
H93B H -0.246797 0.243667 0.807410 0.067 Uiso 1 1 calc R U . . .
N1 N 0.1083(3) 0.9574(4) 0.2104(3) 0.0528(10) Uani 1 1 d . U . . .
H1A H 0.090865 0.918435 0.262383 0.063 Uiso 1 1 calc DR U . . .
H1B H 0.173160 0.939448 0.197997 0.063 Uiso 1 1 calc R U . . .
C94 C -0.2837(5) 1.1065(7) 0.2355(6) 0.0766(18) Uani 1 1 d . U . . .
H94 H -0.351023 1.116226 0.253731 0.092 Uiso 1 1 calc R U . . .
C95 C -0.1041(5) 0.9904(5) 0.2479(4) 0.0577(13) Uani 1 1 d . U . . .
H95 H -0.049767 0.921001 0.276720 0.069 Uiso 1 1 calc DR U . . .
C96 C 0.6319(5) 1.0079(4) -0.0892(4) 0.0483(13) Uani 1 1 d . U . . .
H96A H 0.612312 1.077104 -0.141547 0.072 Uiso 1 1 calc R U . . .
H96B H 0.705554 0.974038 -0.076356 0.072 Uiso 1 1 calc R U . . .
H96C H 0.594662 1.020386 -0.034328 0.072 Uiso 1 1 calc R U . . .
C97 C 0.3471(3) 0.3412(3) 0.9510(3) 0.0235(8) Uani 1 1 d . U . . .
C98 C 0.1218(4) 1.0141(4) 0.4494(4) 0.0364(10) Uani 1 1 d . U . . .
H98A H 0.190424 0.992517 0.472025 0.044 Uiso 1 1 calc R U . . .
H98B H 0.072738 1.025434 0.499417 0.044 Uiso 1 1 calc R U . . .
C99 C -0.2673(5) 1.1910(6) 0.1675(6) 0.082(2) Uani 1 1 d . U . . .
H99 H -0.324040 1.258336 0.138798 0.098 Uiso 1 1 calc R U . . .
C100 C 0.6081(4) 0.3970(5) 0.6086(5) 0.0510(14) Uani 1 1 d . U . . .
H10P H 0.663630 0.412395 0.573768 0.077 Uiso 1 1 calc R U . . .
H10Q H 0.611339 0.391045 0.672611 0.077 Uiso 1 1 calc R U . . .
H10R H 0.542260 0.455754 0.579499 0.077 Uiso 1 1 calc R U . . .
C101 C 0.4787(6) 0.6597(6) -0.3280(4) 0.0627(17) Uani 1 1 d . U . . .
H10A H 0.532716 0.670013 -0.369985 0.094 Uiso 1 1 calc R U . . .
H10B H 0.418104 0.729504 -0.339827 0.094 Uiso 1 1 calc R U . . .
H10C H 0.461247 0.609295 -0.338668 0.094 Uiso 1 1 calc R U . . .
C102 C 0.3789(4) 1.1262(4) 0.4038(4) 0.0456(12) Uani 1 1 d . U . . .
H10D H 0.393343 1.165939 0.340133 0.055 Uiso 1 1 calc R U . . .
H10E H 0.437764 1.098195 0.445119 0.055 Uiso 1 1 calc R U . . .
C103 C 0.3763(4) 0.7010(4) 0.3864(4) 0.0436(12) Uani 1 1 d . U . . .
H10F H 0.310784 0.760891 0.355354 0.052 Uiso 1 1 calc R U . . .
H10G H 0.377655 0.698078 0.450362 0.052 Uiso 1 1 calc R U . . .
C104 C 1.2175(8) 0.9845(11) -0.2974(10) 0.126(3) Uani 1 1 d . U . . .
H104 H 1.259482 1.012991 -0.339928 0.151 Uiso 1 1 calc R U . . .
C105 C 1.3660(4) 0.7113(5) 0.1015(5) 0.0539(14) Uani 1 1 d . U . . .
H10H H 1.377506 0.702308 0.041534 0.081 Uiso 1 1 calc R U . . .
H10I H 1.413972 0.645466 0.148262 0.081 Uiso 1 1 calc R U . . .
H10J H 1.376720 0.773058 0.096185 0.081 Uiso 1 1 calc R U . . .
C106 C 0.2802(5) 1.2016(6) 0.4379(6) 0.0684(19) Uani 1 1 d . U . . .
H10K H 0.228957 1.247612 0.387138 0.103 Uiso 1 1 calc R U . . .
H10L H 0.295305 1.247186 0.458580 0.103 Uiso 1 1 calc R U . . .
H10M H 0.253741 1.157862 0.489731 0.103 Uiso 1 1 calc R U . . .
C107 C 0.1346(6) 1.0345(5) -0.0037(5) 0.0748(18) Uani 1 1 d . U . . .
H10S H 0.134478 1.023353 -0.061175 0.112 Uiso 1 1 calc R U . . .
H10T H 0.193652 0.974211 0.035599 0.112 Uiso 1 1 calc R U . . .
H10U H 0.138524 1.102513 -0.018566 0.112 Uiso 1 1 calc R U . . .
C108 C -0.2021(6) 1.0100(6) 0.2755(5) 0.0668(16) Uani 1 1 d . U . . .
H108 H -0.213476 0.953995 0.324238 0.080 Uiso 1 1 calc R U . . .
C109 C 0.9197(6) 0.9539(6) -0.0781(7) 0.089(2) Uani 1 1 d . U . . .
H10V H 0.875601 0.984965 -0.132772 0.133 Uiso 1 1 calc R U . . .
H10W H 0.942964 1.005850 -0.079245 0.133 Uiso 1 1 calc R U . . .
H10X H 0.881147 0.937948 -0.021824 0.133 Uiso 1 1 calc R U . . .
C110 C 1.0628(8) 0.9800(8) -0.2565(8) 0.125(4) Uani 1 1 d . U . . .
H110 H 0.990506 1.017812 -0.262833 0.150 Uiso 1 1 calc R U . . .
C111 C 1.1159(6) 1.0321(8) -0.3183(9) 0.103(2) Uani 1 1 d . U . . .
H111 H 1.084294 1.095768 -0.370989 0.124 Uiso 1 1 calc R U . . .
C112 C 1.1031(9) 0.8768(11) -0.1846(9) 0.149(2) Uani 1 1 d D U . . .
C113 C 0.3566(3) 0.4265(3) 0.9611(3) 0.0259(8) Uani 1 1 d . U . . .
H113 H 0.336693 0.493061 0.909676 0.031 Uiso 1 1 calc R U . . .
C114 C 1.0096(8) 0.8523(7) -0.0788(5) 0.112(3) Uani 1 1 d D U . . .
H114 H 1.042908 0.797474 -0.017286 0.134 Uiso 1 1 calc R U . . .
C115 C 1.2042(10) 0.8413(12) -0.1508(11) 0.149(2) Uani 1 1 d . U . . .
H115 H 1.230278 0.787534 -0.091461 0.178 Uiso 1 1 calc R U . . .
N2 N 1.081(2) 0.6991(8) -0.1345(10) 0.391(18) Uani 1 1 d . U . . .
H2A H 1.132146 0.664019 -0.094012 0.470 Uiso 1 1 calc R U . . .
H2B H 1.077690 0.669612 -0.171663 0.470 Uiso 1 1 calc R U . . .
C116 C 1.2638(11) 0.8944(12) -0.2150(11) 0.149(2) Uani 1 1 d . U . . .
H116 H 1.333839 0.868163 -0.201216 0.178 Uiso 1 1 calc R U . . .
C117 C 0.9968(9) 0.8135(10) -0.1404(9) 0.149(2) Uani 1 1 d D U . . .
H11D H 0.994323 0.865397 -0.204171 0.178 Uiso 1 1 calc R U . . .
H11E H 0.929923 0.811241 -0.129500 0.178 Uiso 1 1 calc R U . . .
C118 C -0.1736(7) 0.6623(7) 0.7954(8) 0.116(4) Uani 1 1 d . U . . .
H11A H -0.125441 0.680319 0.749474 0.174 Uiso 1 1 calc R U . . .
H11B H -0.227784 0.728574 0.802609 0.174 Uiso 1 1 calc R U . . .
H11C H -0.203736 0.628095 0.774554 0.174 Uiso 1 1 calc R U . . .

loop_
_atom_site_aniso_label
_atom_site_aniso_U_11
_atom_site_aniso_U_22
_atom_site_aniso_U_33
_atom_site_aniso_U_23
_atom_site_aniso_U_13
_atom_site_aniso_U_12
C1 0.027(2) 0.0274(19) 0.0248(19) -0.0112(15) 0.0015(16) -0.0125(16)
O1 0.0221(13) 0.0315(14) 0.0429(17) -0.0225(13) 0.0046(12) -0.0123(12)
O2 0.0415(18) 0.0264(15) 0.0343(16) -0.0023(12) -0.0021(14) -0.0152(13)
O3 0.0390(16) 0.0242(14) 0.0284(15) -0.0017(12) -0.0111(12) -0.0141(13)
O4 0.0414(17) 0.0271(14) 0.0206(14) -0.0032(11) -0.0078(12) -0.0152(13)
C2 0.0216(18) 0.0223(18) 0.0242(19) -0.0109(15) -0.0004(15) -0.0078(15)
O5 0.0325(17) 0.0426(18) 0.055(2) -0.0317(16) 0.0180(15) -0.0189(15)
O6 0.052(2) 0.0402(17) 0.0338(17) -0.0129(13) -0.0138(15) -0.0222(16)
O7 0.0510(19) 0.0316(16) 0.0222(14) -0.0050(12) -0.0078(13) -0.0199(15)
O8 0.0502(18) 0.0219(14) 0.0267(15) -0.0043(12) -0.0117(13) -0.0170(13)
O9 0.0254(14) 0.0370(16) 0.0525(19) -0.0170(14) 0.0051(13) -0.0198(13)
O10 0.0377(18) 0.0418(19) 0.073(3) -0.0289(18) 0.0096(17) -0.0225(15)
O11 0.0296(15) 0.0392(16) 0.0363(16) -0.0190(13) 0.0082(12) -0.0174(13)
C3 0.029(2) 0.029(2) 0.0226(19) -0.0053(16) -0.0007(16) -0.0127(17)
O12 0.053(2) 0.0353(16) 0.0312(16) -0.0102(13) -0.0157(14) -0.0176(15)
O13 0.0283(16) 0.0423(17) 0.060(2) -0.0340(16) 0.0168(15) -0.0220(14)
O14 0.0417(19) 0.0435(19) 0.061(2) -0.0346(18) 0.0115(17) -0.0139(16)
O15 0.045(2) 0.046(2) 0.076(3) -0.046(2) 0.0219(19) -0.0186(17)
C4 0.0244(19) 0.0201(18) 0.0201(17) -0.0027(14) -0.0012(15) -0.0103(15)
C5 0.0226(17) 0.0253(18) 0.0167(17) -0.0051(14) -0.0032(14) -0.0102(15)
C6 0.0221(19) 0.0243(18) 0.0227(19) -0.0066(15) 0.0019(15) -0.0093(15)
C7 0.0200(17) 0.0253(19) 0.0230(19) -0.0094(15) 0.0011(14) -0.0121(15)
C8 0.031(2) 0.032(2) 0.031(2) -0.0148(16) 0.0019(17) -0.0179(18)
C9 0.0216(18) 0.0218(18) 0.0210(18) -0.0047(14) -0.0024(14) -0.0092(15)
C10 0.033(2) 0.042(3) 0.055(3) -0.025(2) 0.018(2) -0.018(2)
C11 0.031(2) 0.028(2) 0.032(2) -0.0068(17) 0.0024(17) -0.0173(17)
C12 0.0244(19) 0.0288(19) 0.025(2) -0.0111(16) -0.0005(15) -0.0115(16)
C13 0.039(2) 0.029(2) 0.040(2) -0.0081(18) 0.002(2) -0.0170(19)
C14 0.028(2) 0.0234(19) 0.026(2) -0.0082(15) 0.0004(16) -0.0101(16)
O16 0.0461(18) 0.0214(14) 0.0278(15) 0.0006(12) -0.0027(13) -0.0137(13)
C15 0.0219(18) 0.031(2) 0.026(2) -0.0091(16) -0.0049(15) -0.0133(16)
C16 0.0186(17) 0.0194(17) 0.0225(18) -0.0044(14) -0.0015(14) -0.0063(14)
C17 0.029(2) 0.0240(18) 0.0259(19) -0.0092(15) -0.0022(16) -0.0134(16)
C18 0.029(2) 0.0264(19) 0.0224(19) -0.0055(15) 0.0011(16) -0.0118(17)
C19 0.0233(18) 0.0269(19) 0.0154(17) -0.0021(14) -0.0014(14) -0.0122(16)
C20 0.0247(19) 0.0250(18) 0.0253(19) -0.0097(15) 0.0013(15) -0.0123(15)
C21 0.029(2) 0.032(2) 0.029(2) -0.0127(17) -0.0008(17) -0.0110(17)
C22 0.0199(17) 0.0277(19) 0.0222(19) -0.0113(15) -0.0007(15) -0.0079(15)
C23 0.0232(18) 0.0260(19) 0.026(2) -0.0086(15) -0.0028(15) -0.0116(16)
C24 0.029(2) 0.033(2) 0.041(2) -0.0218(19) 0.0020(18) -0.0125(18)
C25 0.0210(18) 0.0240(18) 0.0211(18) -0.0077(14) -0.0006(15) -0.0076(15)
C26 0.035(2) 0.027(2) 0.024(2) -0.0050(16) -0.0067(17) -0.0139(17)
C27 0.0215(18) 0.0255(18) 0.0250(19) -0.0093(15) -0.0045(15) -0.0084(15)
C28 0.0263(19) 0.0231(17) 0.0213(18) -0.0048(15) 0.0001(15) -0.0091(15)
C29 0.0225(18) 0.0255(18) 0.030(2) -0.0070(15) -0.0006(15) -0.0106(15)
C30 0.026(2) 0.0248(19) 0.029(2) -0.0008(16) -0.0007(17) -0.0104(16)
C31 0.043(2) 0.028(2) 0.031(2) -0.0028(17) -0.0069(18) -0.0223(19)
C32 0.0253(19) 0.0237(18) 0.0195(18) -0.0051(14) 0.0001(15) -0.0122(16)
C33 0.051(3) 0.036(2) 0.043(3) -0.023(2) -0.003(2) -0.011(2)
C34 0.027(2) 0.032(2) 0.025(2) -0.0090(16) -0.0072(16) -0.0096(17)
C35 0.037(2) 0.031(2) 0.031(2) -0.0151(18) 0.0000(18) -0.0127(19)
C36 0.030(2) 0.036(2) 0.028(2) -0.0159(17) -0.0020(17) -0.0152(18)
C37 0.030(2) 0.0218(18) 0.026(2) -0.0035(15) 0.0041(17) -0.0088(16)
C38 0.0231(18) 0.0225(18) 0.0225(18) -0.0063(14) 0.0001(15) -0.0086(15)
C39 0.0233(18) 0.0266(19) 0.0175(17) -0.0052(14) -0.0018(14) -0.0112(15)
C40 0.034(2) 0.0252(19) 0.024(2) -0.0039(15) -0.0067(17) -0.0096(17)
C41 0.046(3) 0.041(3) 0.055(3) -0.026(2) 0.018(2) -0.025(2)
C42 0.0226(18) 0.0291(19) 0.0209(18) -0.0096(15) 0.0018(15) -0.0117(15)
C43 0.034(2) 0.029(2) 0.039(2) -0.0223(18) 0.0051(18) -0.0101(17)
C44 0.037(2) 0.029(2) 0.030(2) -0.0077(17) -0.0093(18) -0.0147(18)
C45 0.0259(18) 0.0213(18) 0.0176(18) -0.0029(14) -0.0041(14) -0.0089(15)
C46 0.044(3) 0.027(2) 0.038(3) 0.0007(18) -0.013(2) -0.0120(19)
C47 0.0270(19) 0.0268(19) 0.0252(19) -0.0062(15) -0.0031(15) -0.0132(16)
C48 0.0247(19) 0.0230(18) 0.0243(19) -0.0058(15) -0.0001(15) -0.0101(15)
C49 0.031(2) 0.032(2) 0.035(2) -0.0182(19) 0.0004(18) -0.0051(18)
C50 0.0240(19) 0.0242(19) 0.028(2) -0.0068(15) -0.0049(16) -0.0087(16)
C51 0.0234(19) 0.040(2) 0.037(2) -0.0153(18) 0.0055(17) -0.0147(17)
C52 0.049(3) 0.032(2) 0.024(2) -0.0029(17) -0.011(2) -0.017(2)
C53 0.033(2) 0.043(3) 0.065(3) -0.033(3) 0.015(2) -0.017(2)
C54 0.028(2) 0.0266(19) 0.024(2) -0.0086(16) -0.0016(16) -0.0063(16)
C55 0.0272(19) 0.031(2) 0.035(2) -0.0149(17) 0.0037(16) -0.0142(16)
C56 0.031(2) 0.041(2) 0.033(2) -0.0033(18) -0.0026(18) -0.0224(19)
C57 0.038(2) 0.039(2) 0.043(3) -0.026(2) 0.007(2) -0.014(2)
C58 0.0222(18) 0.0233(18) 0.0235(19) -0.0068(15) 0.0007(15) -0.0087(15)
C59 0.026(2) 0.030(2) 0.0198(18) -0.0049(15) 0.0014(15) -0.0126(17)
C60 0.046(3) 0.035(2) 0.028(2) -0.0059(18) -0.013(2) -0.014(2)
C61 0.035(2) 0.035(2) 0.036(2) -0.0190(19) 0.0003(18) -0.0148(19)
C62 0.0256(18) 0.0199(17) 0.0217(19) -0.0083(14) 0.0008(15) -0.0074(15)
C63 0.029(2) 0.035(2) 0.024(2) -0.0072(17) 0.0010(16) -0.0165(18)
C64 0.043(3) 0.057(3) 0.122(6) -0.050(4) 0.027(3) -0.035(3)
C65 0.029(2) 0.041(2) 0.040(3) -0.025(2) 0.0089(19) -0.0123(19)
C66 0.048(3) 0.035(2) 0.048(3) -0.021(2) -0.018(2) -0.008(2)
C67 0.028(2) 0.028(2) 0.0233(19) -0.0021(16) -0.0017(16) -0.0098(17)
C68 0.031(2) 0.032(2) 0.036(2) -0.0171(18) 0.0059(18) -0.0127(18)
C69 0.050(2) 0.035(2) 0.066(3) -0.023(2) 0.002(2) -0.0172(19)
C70 0.052(3) 0.051(3) 0.072(4) -0.043(3) -0.002(3) -0.004(3)
C71 0.065(4) 0.054(3) 0.055(3) -0.031(3) -0.024(3) -0.007(3)
C72 0.0196(18) 0.0244(18) 0.0204(17) -0.0098(14) -0.0011(14) -0.0079(15)
C73 0.031(2) 0.032(2) 0.061(3) -0.021(2) 0.002(2) -0.0156(18)
C74 0.0251(19) 0.0272(19) 0.0201(18) -0.0056(15) 0.0004(15) -0.0123(16)
C75 0.0241(19) 0.0239(18) 0.0214(18) -0.0081(14) 0.0009(15) -0.0104(15)
C76 0.0231(18) 0.0222(18) 0.0222(18) -0.0058(14) -0.0003(14) -0.0109(15)
C77 0.031(2) 0.030(2) 0.028(2) -0.0132(16) 0.0002(17) -0.0131(17)
C78 0.048(3) 0.032(2) 0.053(3) -0.002(2) 0.005(2) -0.016(2)
C79 0.052(3) 0.026(2) 0.054(3) -0.002(2) 0.002(2) -0.018(2)
C80 0.028(2) 0.0262(19) 0.032(2) -0.0105(16) -0.0035(17) -0.0110(16)
C81 0.032(2) 0.049(3) 0.056(3) -0.028(2) 0.019(2) -0.021(2)
C82 0.033(2) 0.0248(19) 0.027(2) -0.0075(16) -0.0009(17) -0.0118(17)
C83 0.061(3) 0.028(2) 0.028(2) 0.0020(18) -0.011(2) -0.025(2)
C84 0.042(2) 0.0212(16) 0.0255(17) -0.0099(13) 0.0073(15) -0.0169(15)
C85 0.076(4) 0.037(3) 0.041(3) -0.010(2) -0.023(3) -0.021(3)
C86 0.062(3) 0.056(3) 0.042(3) -0.023(2) -0.003(2) -0.038(3)
C87 0.069(3) 0.040(2) 0.046(3) -0.008(2) -0.010(2) -0.024(2)
C88 0.064(3) 0.047(3) 0.066(3) -0.018(2) -0.004(3) -0.017(2)
C89 0.064(3) 0.045(3) 0.040(2) -0.004(2) -0.007(2) -0.015(2)
C90 0.087(4) 0.044(3) 0.032(3) -0.010(2) -0.017(3) -0.028(3)
C91 0.029(2) 0.0249(19) 0.0245(19) -0.0059(16) -0.0006(16) -0.0121(16)
C92 0.067(4) 0.035(3) 0.068(4) -0.003(2) -0.022(3) -0.023(3)
C93 0.041(3) 0.051(3) 0.093(5) -0.032(3) 0.006(3) -0.029(3)
N1 0.055(2) 0.054(2) 0.041(2) -0.0051(18) -0.0094(18) -0.025(2)
C94 0.056(3) 0.091(5) 0.092(5) -0.040(4) -0.005(3) -0.032(3)
C95 0.072(3) 0.048(3) 0.050(3) -0.013(2) -0.011(3) -0.024(3)
C96 0.067(3) 0.030(2) 0.049(3) -0.008(2) -0.010(2) -0.025(2)
C97 0.0208(18) 0.0247(19) 0.0218(18) -0.0037(15) -0.0027(15) -0.0104(15)
C98 0.035(2) 0.024(2) 0.042(3) -0.0090(18) 0.0069(19) -0.0110(18)
C99 0.048(3) 0.077(4) 0.095(5) -0.035(3) 0.012(3) -0.008(3)
C100 0.046(3) 0.049(3) 0.064(4) -0.026(3) 0.020(3) -0.027(3)
C101 0.082(4) 0.078(4) 0.054(3) -0.030(3) -0.020(3) -0.044(4)
C102 0.052(3) 0.033(2) 0.054(3) -0.024(2) 0.006(2) -0.014(2)
C103 0.035(3) 0.045(3) 0.059(3) -0.028(2) 0.018(2) -0.023(2)
C104 0.087(6) 0.157(9) 0.154(8) -0.089(6) -0.026(6) -0.034(6)
C105 0.039(3) 0.052(3) 0.083(4) -0.027(3) 0.007(3) -0.030(2)
C106 0.065(4) 0.053(3) 0.097(5) -0.052(4) 0.016(4) -0.018(3)
C107 0.084(4) 0.054(3) 0.056(3) 0.000(3) 0.003(3) -0.024(3)
C108 0.079(4) 0.063(3) 0.075(4) -0.029(3) 0.006(3) -0.042(3)
C109 0.068(4) 0.067(4) 0.110(6) -0.018(4) -0.016(4) -0.018(3)
C110 0.119(7) 0.094(6) 0.147(7) 0.027(5) -0.076(6) -0.068(6)
C111 0.072(4) 0.089(5) 0.167(7) -0.082(5) -0.034(5) -0.009(3)
C112 0.110(4) 0.152(5) 0.144(5) -0.065(4) -0.057(3) 0.002(3)
C113 0.0225(18) 0.0251(18) 0.028(2) -0.0056(15) -0.0026(16) -0.0109(15)
C114 0.144(6) 0.083(5) 0.056(4) -0.033(3) -0.030(4) 0.007(4)
C115 0.110(4) 0.152(5) 0.144(5) -0.065(4) -0.057(3) 0.002(3)
N2 0.73(4) 0.073(5) 0.200(13) -0.078(7) 0.29(2) -0.110(12)
C116 0.110(4) 0.152(5) 0.144(5) -0.065(4) -0.057(3) 0.002(3)
C117 0.110(4) 0.152(5) 0.144(5) -0.065(4) -0.057(3) 0.002(3)
C118 0.065(4) 0.072(5) 0.139(8) 0.011(5) -0.007(5) -0.011(4)

loop_
_atom_type_symbol
_atom_type_description
_atom_type_scat_dispersion_real
_atom_type_scat_dispersion_imag
_atom_type_scat_source
C C 0.0181 0.0091 'International Tables Vol C Tables 4.2.6.8 and 6.1.1.4'
H H 0.0000 0.0000 'International Tables Vol C Tables 4.2.6.8 and 6.1.1.4'
N N 0.0311 0.0180 'International Tables Vol C Tables 4.2.6.8 and 6.1.1.4'
O O 0.0492 0.0322 'International Tables Vol C Tables 4.2.6.8 and 6.1.1.4'

loop_
_geom_angle_atom_site_label_1
_geom_angle_atom_site_label_2
_geom_angle_atom_site_label_3
_geom_angle
_geom_angle_site_symmetry_1
_geom_angle_site_symmetry_3
_geom_angle_publ_flag
C2 C1 H1 118.1 . . ?
C2 C1 C8 123.7(4) . . ?
C8 C1 H1 118.1 . . ?
C20 O1 C43 118.6(3) . . ?
C30 O2 C13 118.1(3) . . ?
C50 O3 C46 118.2(3) . . ?
C59 O4 C52 118.9(3) . . ?
C1 C2 C17 115.5(3) . . ?
C1 C2 C72 122.0(3) . . ?
C17 C2 C72 122.5(3) . . ?
C68 O5 C10 119.2(3) . . ?
C36 O6 C86 117.2(4) . . ?
C14 O7 C60 121.2(3) . . ?
C17 O8 C83 118.5(3) . . ?
C29 O9 C73 117.8(3) . . ?
C56 O10 C93 117.8(4) . . ?
C63 O11 C81 119.1(4) . . ?
C11 C3 H3 118.0 . . ?
C74 C3 H3 118.0 . . ?
C74 C3 C11 124.1(4) . . ?
C34 O12 C66 119.3(4) . . ?
C24 O13 C103 119.4(3) . . ?
C49 O14 C33 116.6(4) . . ?
C57 O15 C102 118.0(4) . . ?
C5 C4 C9 107.9(3) . . ?
C5 C4 C97 109.5(3) . . ?
C9 C4 C97 110.6(3) . . ?
C38 C4 C5 110.5(3) . . ?
C38 C4 C9 107.6(3) . . ?
C38 C4 C97 110.7(3) . . ?
C4 C5 H5A 109.6 . . ?
C4 C5 H5B 109.6 . . ?
C4 C5 C45 110.3(3) . . ?
H5A C5 H5B 108.1 . . ?
C45 C5 H5A 109.6 . . ?
C45 C5 H5B 109.6 . . ?
C14 C6 C32 122.4(4) . . ?
C91 C6 C14 116.0(4) . . ?
C91 C6 C32 121.5(3) . . ?
C15 C7 C39 107.3(3) . . ?
C23 C7 C15 113.0(3) . . ?
C23 C7 C39 108.9(3) . . ?
C23 C7 C76 110.3(3) . . ?
C76 C7 C15 107.7(3) . . ?
C76 C7 C39 109.7(3) . . ?
C1 C8 H8 120.5 . . ?
C36 C8 C1 118.9(4) . . ?
C36 C8 H8 120.5 . . ?
C4 C9 H9A 109.0 . . ?
C4 C9 H9B 109.0 . . ?
H9A C9 H9B 107.8 . . ?
C25 C9 C4 112.8(3) . . ?
C25 C9 H9A 109.0 . . ?
C25 C9 H9B 109.0 . . ?
O5 C10 H10N 110.4 . . ?
O5 C10 H10O 110.4 . . ?
O5 C10 C100 106.6(4) . . ?
H10N C10 H10O 108.6 . . ?
C100 C10 H10N 110.4 . . ?
C100 C10 H10O 110.4 . . ?
C3 C11 H11 120.5 . . ?
C37 C11 C3 118.9(4) . . ?
C37 C11 H11 120.5 . . ?
C24 C12 C22 122.2(4) . . ?
C77 C12 C22 122.8(4) . . ?
C77 C12 C24 115.0(4) . . ?
O2 C13 H13A 110.2 . . ?
O2 C13 H13B 110.2 . . ?
O2 C13 C78 107.5(4) . . ?
H13A C13 H13B 108.5 . . ?
C78 C13 H13A 110.2 . . ?
C78 C13 H13B 110.2 . . ?
O7 C14 C6 116.9(3) . . ?
O7 C14 C67 122.2(4) . . ?
C67 C14 C6 120.9(4) . . ?
C37 O16 C98 117.1(3) . . ?
C7 C15 H15A 109.0 . . ?
C7 C15 H15B 109.0 . . ?
H15A C15 H15B 107.8 . . ?
C22 C15 C7 112.7(3) . . ?
C22 C15 H15A 109.0 . . ?
C22 C15 H15B 109.0 . . ?
H16A C16 H16B 108.1 . . ?
C25 C16 H16A 109.5 . . ?
C25 C16 H16B 109.5 . . ?
C45 C16 H16A 109.5 . . ?
C45 C16 H16B 109.5 . . ?
C45 C16 C25 110.7(3) . . ?
O8 C17 C2 117.5(3) . . ?
O8 C17 C44 120.5(4) . . ?
C44 C17 C2 121.9(4) . . ?
C37 C18 H18 120.0 . . ?
C59 C18 H18 120.0 . . ?
C59 C18 C37 120.0(4) . . ?
C26 C19 C45 123.1(4) . . ?
C26 C19 C63 115.0(4) . . ?
C63 C19 C45 121.9(4) . . ?
O1 C20 C23 116.9(3) . . ?
O1 C20 C55 121.4(4) . . ?
C55 C20 C23 121.7(4) . . ?
C35 C21 H21 118.2 . . ?
C54 C21 H21 118.2 . . ?
C54 C21 C35 123.6(4) . . ?
C12 C22 C27 108.5(3) . . ?
C12 C22 C42 110.7(3) . . ?
C15 C22 C12 111.0(3) . . ?
C15 C22 C27 107.9(3) . . ?
C15 C22 C42 108.5(3) . . ?
C27 C22 C42 110.1(3) . . ?
C20 C23 C7 122.2(3) . . ?
C58 C23 C7 122.2(4) . . ?
C58 C23 C20 115.6(4) . . ?
O13 C24 C12 117.4(4) . . ?
O13 C24 C53 120.6(4) . . ?
C53 C24 C12 122.0(4) . . ?
C9 C25 C16 107.7(3) . . ?
C9 C25 C74 110.1(3) . . ?
C28 C25 C9 107.9(3) . . ?
C28 C25 C16 109.8(3) . . ?
C28 C25 C74 111.7(3) . . ?
C74 C25 C16 109.5(3) . . ?
C19 C26 H26 118.3 . . ?
C31 C26 C19 123.4(4) . . ?
C31 C26 H26 118.3 . . ?
C22 C27 H27A 109.5 . . ?
C22 C27 H27B 109.5 . . ?
C22 C27 C72 110.7(3) . . ?
H27A C27 H27B 108.1 . . ?
C72 C27 H27A 109.5 . . ?
C72 C27 H27B 109.5 . . ?
C25 C28 H28A 109.4 . . ?
C25 C28 H28B 109.4 . . ?
C25 C28 C48 111.2(3) . . ?
H28A C28 H28B 108.0 . . ?
C48 C28 H28A 109.4 . . ?
C48 C28 H28B 109.4 . . ?
O9 C29 C47 125.6(4) . . ?
O9 C29 C55 113.7(4) . . ?
C47 C29 C55 120.7(4) . . ?
O2 C30 C67 116.4(4) . . ?
O2 C30 C82 123.6(4) . . ?
C67 C30 C82 120.0(4) . . ?
C26 C31 H31 120.2 . . ?
C56 C31 C26 119.6(4) . . ?
C56 C31 H31 120.2 . . ?
C6 C32 C39 109.1(3) . . ?
C6 C32 C42 111.5(3) . . ?
C6 C32 C75 110.5(3) . . ?
C39 C32 C42 109.6(3) . . ?
C39 C32 C75 107.9(3) . . ?
C75 C32 C42 108.3(3) . . ?
O14 C33 H33A 110.2 . . ?
O14 C33 H33B 110.2 . . ?
O14 C33 C70 107.5(5) . . ?
H33A C33 H33B 108.5 . . ?
C70 C33 H33A 110.2 . . ?
C70 C33 H33B 110.2 . . ?
O12 C34 C40 115.0(4) . . ?
O12 C34 C80 125.2(4) . . ?
C40 C34 C80 119.8(4) . . ?
C21 C35 H35 120.3 . . ?
C49 C35 C21 119.4(4) . . ?
C49 C35 H35 120.3 . . ?
O6 C36 C44 113.6(4) . . ?
C8 C36 O6 126.5(4) . . ?
C8 C36 C44 119.9(4) . . ?
C11 C37 O16 125.5(4) . . ?
C11 C37 C18 120.1(4) . . ?
O16 C37 C18 114.4(4) . . ?
C4 C38 H38A 109.4 . . ?
C4 C38 H38B 109.4 . . ?
C4 C38 C48 111.1(3) . . ?
H38A C38 H38B 108.0 . . ?
C48 C38 H38A 109.4 . . ?
C48 C38 H38B 109.4 . . ?
C7 C39 H39A 109.5 . . ?
C7 C39 H39B 109.5 . . ?
C32 C39 C7 110.8(3) . . ?
C32 C39 H39A 109.5 . . ?
C32 C39 H39B 109.5 . . ?
H39A C39 H39B 108.1 . . ?
C34 C40 H40 119.5 . . ?
C34 C40 C50 120.9(4) . . ?
C50 C40 H40 119.5 . . ?
H41A C41 H41B 109.5 . . ?
H41A C41 H41C 109.5 . . ?
H41B C41 H41C 109.5 . . ?
C103 C41 H41A 109.5 . . ?
C103 C41 H41B 109.5 . . ?
C103 C41 H41C 109.5 . . ?
C22 C42 C32 110.0(3) . . ?
C22 C42 H42A 109.7 . . ?
C22 C42 H42B 109.7 . . ?
C32 C42 H42A 109.7 . . ?
C32 C42 H42B 109.7 . . ?
H42A C42 H42B 108.2 . . ?
O1 C43 H43A 110.3 . . ?
O1 C43 H43B 110.3 . . ?
O1 C43 C84 107.2(4) . . ?
H43A C43 H43B 108.5 . . ?
C84 C43 H43A 110.3 . . ?
C84 C43 H43B 110.3 . . ?
C17 C44 C36 120.0(4) . . ?
C17 C44 H44 120.0 . . ?
C36 C44 H44 120.0 . . ?
C16 C45 C5 110.2(3) . . ?
C16 C45 C19 109.5(3) . . ?
C16 C45 C62 108.5(3) . . ?
C19 C45 C5 109.9(3) . . ?
C62 C45 C5 107.2(3) . . ?
C62 C45 C19 111.6(3) . . ?
O3 C46 H46A 110.1 . . ?
O3 C46 H46B 110.1 . . ?
O3 C46 C92 107.9(4) . . ?
H46A C46 H46B 108.4 . . ?
C92 C46 H46A 110.1 . . ?
C92 C46 H46B 110.1 . . ?
C29 C47 H47 120.9 . . ?
C29 C47 C58 118.3(4) . . ?
C58 C47 H47 120.9 . . ?
C28 C48 C38 109.8(3) . . ?
C28 C48 C62 107.2(3) . . ?
C38 C48 C62 107.4(3) . . ?
C54 C48 C28 111.4(3) . . ?
C54 C48 C38 109.4(3) . . ?
C54 C48 C62 111.6(3) . . ?
O14 C49 C65 115.5(4) . . ?
C35 C49 O14 125.4(4) . . ?
C35 C49 C65 119.0(4) . . ?
O3 C50 C40 121.8(4) . . ?
O3 C50 C97 116.8(3) . . ?
C40 C50 C97 121.5(4) . . ?
C56 C51 H51 119.8 . . ?
C56 C51 C63 120.3(4) . . ?
C63 C51 H51 119.8 . . ?
O4 C52 H52A 110.6 . . ?
O4 C52 H52B 110.6 . . ?
O4 C52 C85 105.8(4) . . ?
H52A C52 H52B 108.7 . . ?
C85 C52 H52A 110.6 . . ?
C85 C52 H52B 110.6 . . ?
C24 C53 H53 120.3 . . ?
C57 C53 C24 119.4(4) . . ?
C57 C53 H53 120.3 . . ?
C21 C54 C48 121.7(4) . . ?
C21 C54 C68 114.6(4) . . ?
C68 C54 C48 123.6(4) . . ?
C20 C55 C29 119.9(4) . . ?
C20 C55 H55 120.0 . . ?
C29 C55 H55 120.0 . . ?
O10 C56 C51 113.2(4) . . ?
C31 C56 O10 127.3(4) . . ?
C31 C56 C51 119.5(4) . . ?
O15 C57 C53 114.8(4) . . ?
C61 C57 O15 124.8(4) . . ?
C61 C57 C53 120.4(4) . . ?
C23 C58 C47 123.6(4) . . ?
C23 C58 H58 118.2 . . ?
C47 C58 H58 118.2 . . ?
O4 C59 C18 122.2(4) . . ?
O4 C59 C74 115.9(4) . . ?
C18 C59 C74 121.9(4) . . ?
O7 C60 H60A 110.2 . . ?
O7 C60 H60B 110.2 . . ?
O7 C60 C90 107.5(4) . . ?
H60A C60 H60B 108.5 . . ?
C90 C60 H60A 110.2 . . ?
C90 C60 H60B 110.2 . . ?
C57 C61 H61 120.7 . . ?
C57 C61 C77 118.6(4) . . ?
C77 C61 H61 120.7 . . ?
C45 C62 C48 112.6(3) . . ?
C45 C62 H62A 109.1 . . ?
C45 C62 H62B 109.1 . . ?
C48 C62 H62A 109.1 . . ?
C48 C62 H62B 109.1 . . ?
H62A C62 H62B 107.8 . . ?
O11 C63 C19 117.7(4) . . ?
O11 C63 C51 120.2(4) . . ?
C51 C63 C19 122.1(4) . . ?
H64A C64 H64B 109.5 . . ?
H64A C64 H64C 109.5 . . ?
H64B C64 H64C 109.5 . . ?
C93 C64 H64A 109.5 . . ?
C93 C64 H64B 109.5 . . ?
C93 C64 H64C 109.5 . . ?
C49 C65 H65 119.4 . . ?
C68 C65 C49 121.1(4) . . ?
C68 C65 H65 119.4 . . ?
O12 C66 H66A 110.3 . . ?
O12 C66 H66B 110.3 . . ?
O12 C66 C71 107.2(4) . . ?
H66A C66 H66B 108.5 . . ?
C71 C66 H66A 110.3 . . ?
C71 C66 H66B 110.3 . . ?
C14 C67 H67 119.5 . . ?
C30 C67 C14 121.1(4) . . ?
C30 C67 H67 119.5 . . ?
O5 C68 C54 115.5(4) . . ?
C65 C68 O5 122.3(4) . . ?
C65 C68 C54 122.3(4) . . ?
C88 C69 C87 123.0(5) . . ?
C88 C69 C95 114.7(5) . . ?
C95 C69 C87 122.2(5) . . ?
C33 C70 H70A 109.5 . . ?
C33 C70 H70B 109.5 . . ?
C33 C70 H70C 109.5 . . ?
H70A C70 H70B 109.5 . . ?
H70A C70 H70C 109.5 . . ?
H70B C70 H70C 109.5 . . ?
C66 C71 H71A 109.5 . . ?
C66 C71 H71B 109.5 . . ?
C66 C71 H71C 109.5 . . ?
H71A C71 H71B 109.5 . . ?
H71A C71 H71C 109.5 . . ?
H71B C71 H71C 109.5 . . ?
C2 C72 C27 110.3(3) . . ?
C2 C72 C76 110.8(3) . . ?
C75 C72 C2 111.5(3) . . ?
C75 C72 C27 107.6(3) . . ?
C75 C72 C76 107.1(3) . . ?
C76 C72 C27 109.5(3) . . ?
O9 C73 H73A 110.3 . . ?
O9 C73 H73B 110.3 . . ?
O9 C73 C105 107.3(4) . . ?
H73A C73 H73B 108.5 . . ?
C105 C73 H73A 110.3 . . ?
C105 C73 H73B 110.3 . . ?
C3 C74 C25 122.7(3) . . ?
C3 C74 C59 115.0(4) . . ?
C59 C74 C25 122.3(4) . . ?
C32 C75 H75A 108.9 . . ?
C32 C75 H75B 108.9 . . ?
C72 C75 C32 113.3(3) . . ?
C72 C75 H75A 108.9 . . ?
C72 C75 H75B 108.9 . . ?
H75A C75 H75B 107.7 . . ?
C7 C76 C72 111.6(3) . . ?
C7 C76 H76A 109.3 . . ?
C7 C76 H76B 109.3 . . ?
C72 C76 H76A 109.3 . . ?
C72 C76 H76B 109.3 . . ?
H76A C76 H76B 108.0 . . ?
C12 C77 C61 124.6(4) . . ?
C12 C77 H77 117.7 . . ?
C61 C77 H77 117.7 . . ?
C13 C78 H78A 109.5 . . ?
C13 C78 H78B 109.5 . . ?
C13 C78 H78C 109.5 . . ?
H78A C78 H78B 109.5 . . ?
H78A C78 H78C 109.5 . . ?
H78B C78 H78C 109.5 . . ?
H79A C79 H79B 109.5 . . ?
H79A C79 H79C 109.5 . . ?
H79B C79 H79C 109.5 . . ?
C98 C79 H79A 109.5 . . ?
C98 C79 H79B 109.5 . . ?
C98 C79 H79C 109.5 . . ?
C34 C80 H80 121.0 . . ?
C113 C80 C34 118.0(4) . . ?
C113 C80 H80 121.0 . . ?
O11 C81 H81A 109.6 . . ?
O11 C81 H81B 109.6 . . ?
H81A C81 H81B 108.1 . . ?
C118 C81 O11 110.3(6) . . ?
C118 C81 H81A 109.6 . . ?
C118 C81 H81B 109.6 . . ?
C30 C82 H82 121.1 . . ?
C91 C82 C30 117.9(4) . . ?
C91 C82 H82 121.1 . . ?
O8 C83 H83A 110.2 . . ?
O8 C83 H83B 110.2 . . ?
O8 C83 C96 107.6(4) . . ?
H83A C83 H83B 108.5 . . ?
C96 C83 H83A 110.2 . . ?
C96 C83 H83B 110.2 . . ?
C43 C84 H84A 109.5 . . ?
C43 C84 H84B 109.5 . . ?
C43 C84 H84C 109.5 . . ?
H84A C84 H84B 109.5 . . ?
H84A C84 H84C 109.5 . . ?
H84B C84 H84C 109.5 . . ?
C52 C85 H85A 109.5 . . ?
C52 C85 H85B 109.5 . . ?
C52 C85 H85C 109.5 . . ?
H85A C85 H85B 109.5 . . ?
H85A C85 H85C 109.5 . . ?
H85B C85 H85C 109.5 . . ?
O6 C86 H86A 110.6 . . ?
O6 C86 H86B 110.6 . . ?
O6 C86 C101 105.8(4) . . ?
H86A C86 H86B 108.7 . . ?
C101 C86 H86A 110.6 . . ?
C101 C86 H86B 110.6 . . ?
C69 C87 H87 109.0 . . ?
C69 C87 C89 105.7(4) . . ?
C89 C87 H87 109.0 . . ?
N1 C87 C69 113.4(4) . . ?
N1 C87 H87 109.0 . . ?
N1 C87 C89 110.5(4) . . ?
C69 C88 H88 119.5 . . ?
C99 C88 C69 120.9(6) . . ?
C99 C88 H88 119.5 . . ?
C87 C89 H89A 108.6 . . ?
C87 C89 H89B 108.6 . . ?
H89A C89 H89B 107.6 . . ?
C107 C89 C87 114.5(6) . . ?
C107 C89 H89A 108.6 . . ?
C107 C89 H89B 108.6 . . ?
C60 C90 H90A 109.5 . . ?
C60 C90 H90B 109.5 . . ?
C60 C90 H90C 109.5 . . ?
H90A C90 H90B 109.5 . . ?
H90A C90 H90C 109.5 . . ?
H90B C90 H90C 109.5 . . ?
C6 C91 C82 124.1(4) . . ?
C6 C91 H91 117.9 . . ?
C82 C91 H91 117.9 . . ?
C46 C92 H92A 109.5 . . ?
C46 C92 H92B 109.5 . . ?
C46 C92 H92C 109.5 . . ?
H92A C92 H92B 109.5 . . ?
H92A C92 H92C 109.5 . . ?
H92B C92 H92C 109.5 . . ?
O10 C93 C64 105.5(5) . . ?
O10 C93 H93A 110.6 . . ?
O10 C93 H93B 110.6 . . ?
C64 C93 H93A 110.6 . . ?
C64 C93 H93B 110.6 . . ?
H93A C93 H93B 108.8 . . ?
C87 N1 H1A 120.0 . . ?
C87 N1 H1B 120.0 . . ?
H1A N1 H1B 120.0 . . ?
C99 C94 H94 120.4 . . ?
C108 C94 H94 120.4 . . ?
C108 C94 C99 119.2(7) . . ?
C69 C95 H95 119.4 . . ?
C108 C95 C69 121.3(6) . . ?
C108 C95 H95 119.4 . . ?
C83 C96 H96A 109.5 . . ?
C83 C96 H96B 109.5 . . ?
C83 C96 H96C 109.5 . . ?
H96A C96 H96B 109.5 . . ?
H96A C96 H96C 109.5 . . ?
H96B C96 H96C 109.5 . . ?
C50 C97 C4 122.4(3) . . ?
C113 C97 C4 122.4(3) . . ?
C113 C97 C50 115.2(4) . . ?
O16 C98 C79 107.0(4) . . ?
O16 C98 H98A 110.3 . . ?
O16 C98 H98B 110.3 . . ?
C79 C98 H98A 110.3 . . ?
C79 C98 H98B 110.3 . . ?
H98A C98 H98B 108.6 . . ?
C88 C99 H99 119.5 . . ?
C94 C99 C88 121.0(6) . . ?
C94 C99 H99 119.5 . . ?
C10 C100 H10P 109.5 . . ?
C10 C100 H10Q 109.5 . . ?
C10 C100 H10R 109.5 . . ?
H10P C100 H10Q 109.5 . . ?
H10P C100 H10R 109.5 . . ?
H10Q C100 H10R 109.5 . . ?
C86 C101 H10A 109.5 . . ?
C86 C101 H10B 109.5 . . ?
C86 C101 H10C 109.5 . . ?
H10A C101 H10B 109.5 . . ?
H10A C101 H10C 109.5 . . ?
H10B C101 H10C 109.5 . . ?
O15 C102 H10D 110.4 . . ?
O15 C102 H10E 110.4 . . ?
O15 C102 C106 106.7(5) . . ?
H10D C102 H10E 108.6 . . ?
C106 C102 H10D 110.4 . . ?
C106 C102 H10E 110.4 . . ?
O13 C103 C41 106.1(4) . . ?
O13 C103 H10F 110.5 . . ?
O13 C103 H10G 110.5 . . ?
C41 C103 H10F 110.5 . . ?
C41 C103 H10G 110.5 . . ?
H10F C103 H10G 108.7 . . ?
C111 C104 H104 118.5 . . ?
C111 C104 C116 123.1(15) . . ?
C116 C104 H104 118.5 . . ?
C73 C105 H10H 109.5 . . ?
C73 C105 H10I 109.5 . . ?
C73 C105 H10J 109.5 . . ?
H10H C105 H10I 109.5 . . ?
H10H C105 H10J 109.5 . . ?
H10I C105 H10J 109.5 . . ?
C102 C106 H10K 109.5 . . ?
C102 C106 H10L 109.5 . . ?
C102 C106 H10M 109.5 . . ?
H10K C106 H10L 109.5 . . ?
H10K C106 H10M 109.5 . . ?
H10L C106 H10M 109.5 . . ?
C89 C107 H10S 109.5 . . ?
C89 C107 H10T 109.5 . . ?
C89 C107 H10U 109.5 . . ?
H10S C107 H10T 109.5 . . ?
H10S C107 H10U 109.5 . . ?
H10T C107 H10U 109.5 . . ?
C94 C108 C95 122.4(7) . . ?
C94 C108 H108 118.8 . . ?
C95 C108 H108 118.8 . . ?
H10V C109 H10W 109.5 . . ?
H10V C109 H10X 109.5 . . ?
H10W C109 H10X 109.5 . . ?
C114 C109 H10V 109.5 . . ?
C114 C109 H10W 109.5 . . ?
C114 C109 H10X 109.5 . . ?
C111 C110 H110 116.1 . . ?
C111 C110 C112 127.9(11) . . ?
C112 C110 H110 116.1 . . ?
C104 C111 C110 114.3(11) . . ?
C104 C111 H111 122.9 . . ?
C110 C111 H111 122.9 . . ?
C110 C112 C114 115.9(9) . . ?
C110 C112 C115 114.5(13) . . ?
C115 C112 C114 111.1(11) . . ?
C80 C113 H113 117.7 . . ?
C97 C113 C80 124.6(4) . . ?
C97 C113 H113 117.7 . . ?
C109 C114 C112 113.3(8) . . ?
C109 C114 H114 116.7 . . ?
C112 C114 H114 116.7 . . ?
C117 C114 C109 112.7(8) . . ?
C117 C114 C112 73.2(8) . . ?
C117 C114 H114 116.7 . . ?
C112 C115 H115 122.4 . . ?
C112 C115 C116 115.2(13) . . ?
C116 C115 H115 122.4 . . ?
H2A N2 H2B 120.0 . . ?
C117 N2 H2A 120.0 . . ?
C117 N2 H2B 120.0 . . ?
C104 C116 C115 120.6(12) . . ?
C104 C116 H116 119.7 . . ?
C115 C116 H116 119.7 . . ?
C114 C117 N2 115.3(12) . . ?
C114 C117 H11D 108.4 . . ?
C114 C117 H11E 108.4 . . ?
N2 C117 H11D 108.4 . . ?
N2 C117 H11E 108.4 . . ?
H11D C117 H11E 107.5 . . ?
C81 C118 H11A 109.5 . . ?
C81 C118 H11B 109.5 . . ?
C81 C118 H11C 109.5 . . ?
H11A C118 H11B 109.5 . . ?
H11A C118 H11C 109.5 . . ?
H11B C118 H11C 109.5 . . ?

loop_
_geom_bond_atom_site_label_1
_geom_bond_atom_site_label_2
_geom_bond_distance
_geom_bond_site_symmetry_2
_geom_bond_publ_flag
C1 H1 0.9300 . ?
C1 C2 1.396(5) . ?
C1 C8 1.400(6) . ?
O1 C20 1.371(5) . ?
O1 C43 1.419(5) . ?
O2 C13 1.444(6) . ?
O2 C30 1.365(5) . ?
O3 C46 1.431(5) . ?
O3 C50 1.371(5) . ?
O4 C52 1.435(5) . ?
O4 C59 1.370(5) . ?
C2 C17 1.411(5) . ?
C2 C72 1.537(5) . ?
O5 C10 1.418(6) . ?
O5 C68 1.377(6) . ?
O6 C36 1.369(5) . ?
O6 C86 1.435(6) . ?
O7 C14 1.365(5) . ?
O7 C60 1.415(5) . ?
O8 C17 1.370(5) . ?
O8 C83 1.424(5) . ?
O9 C29 1.369(5) . ?
O9 C73 1.422(5) . ?
O10 C56 1.381(6) . ?
O10 C93 1.415(6) . ?
O11 C63 1.365(5) . ?
O11 C81 1.443(6) . ?
C3 H3 0.9300 . ?
C3 C11 1.396(6) . ?
C3 C74 1.393(6) . ?
O12 C34 1.373(5) . ?
O12 C66 1.422(6) . ?
O13 C24 1.369(5) . ?
O13 C103 1.452(6) . ?
O14 C33 1.432(6) . ?
O14 C49 1.374(5) . ?
O15 C57 1.369(6) . ?
O15 C102 1.433(6) . ?
C4 C5 1.538(5) . ?
C4 C9 1.544(5) . ?
C4 C38 1.527(5) . ?
C4 C97 1.547(5) . ?
C5 H5A 0.9700 . ?
C5 H5B 0.9700 . ?
C5 C45 1.553(5) . ?
C6 C14 1.415(6) . ?
C6 C32 1.535(5) . ?
C6 C91 1.388(6) . ?
C7 C15 1.548(6) . ?
C7 C23 1.531(5) . ?
C7 C39 1.559(5) . ?
C7 C76 1.537(5) . ?
C8 H8 0.9300 . ?
C8 C36 1.363(6) . ?
C9 H9A 0.9700 . ?
C9 H9B 0.9700 . ?
C9 C25 1.540(5) . ?
C10 H10N 0.9700 . ?
C10 H10O 0.9700 . ?
C10 C100 1.507(7) . ?
C11 H11 0.9300 . ?
C11 C37 1.367(6) . ?
C12 C22 1.540(5) . ?
C12 C24 1.411(6) . ?
C12 C77 1.386(6) . ?
C13 H13A 0.9700 . ?
C13 H13B 0.9700 . ?
C13 C78 1.498(7) . ?
C14 C67 1.397(6) . ?
O16 C37 1.375(5) . ?
O16 C98 1.428(6) . ?
C15 H15A 0.9700 . ?
C15 H15B 0.9700 . ?
C15 C22 1.538(5) . ?
C16 H16A 0.9700 . ?
C16 H16B 0.9700 . ?
C16 C25 1.545(5) . ?
C16 C45 1.532(5) . ?
C17 C44 1.379(6) . ?
C18 H18 0.9300 . ?
C18 C37 1.406(6) . ?
C18 C59 1.381(6) . ?
C19 C26 1.397(6) . ?
C19 C45 1.543(5) . ?
C19 C63 1.417(6) . ?
C20 C23 1.423(6) . ?
C20 C55 1.386(6) . ?
C21 H21 0.9300 . ?
C21 C35 1.402(6) . ?
C21 C54 1.397(6) . ?
C22 C27 1.545(5) . ?
C22 C42 1.545(5) . ?
C23 C58 1.390(6) . ?
C24 C53 1.408(6) . ?
C25 C28 1.533(5) . ?
C25 C74 1.540(5) . ?
C26 H26 0.9300 . ?
C26 C31 1.393(6) . ?
C27 H27A 0.9700 . ?
C27 H27B 0.9700 . ?
C27 C72 1.555(5) . ?
C28 H28A 0.9700 . ?
C28 H28B 0.9700 . ?
C28 C48 1.541(5) . ?
C29 C47 1.377(6) . ?
C29 C55 1.393(6) . ?
C30 C67 1.375(6) . ?
C30 C82 1.400(6) . ?
C31 H31 0.9300 . ?
C31 C56 1.380(7) . ?
C32 C39 1.535(5) . ?
C32 C42 1.553(5) . ?
C32 C75 1.551(5) . ?
C33 H33A 0.9700 . ?
C33 H33B 0.9700 . ?
C33 C70 1.499(7) . ?
C34 C40 1.383(6) . ?
C34 C80 1.397(6) . ?
C35 H35 0.9300 . ?
C35 C49 1.369(7) . ?
C36 C44 1.412(6) . ?
C38 H38A 0.9700 . ?
C38 H38B 0.9700 . ?
C38 C48 1.541(5) . ?
C39 H39A 0.9700 . ?
C39 H39B 0.9700 . ?
C40 H40 0.9300 . ?
C40 C50 1.388(6) . ?
C41 H41A 0.9600 . ?
C41 H41B 0.9600 . ?
C41 H41C 0.9600 . ?
C41 C103 1.505(7) . ?
C42 H42A 0.9700 . ?
C42 H42B 0.9700 . ?
C43 H43A 0.9700 . ?
C43 H43B 0.9700 . ?
C43 C84 1.501(5) . ?
C44 H44 0.9300 . ?
C45 C62 1.538(5) . ?
C46 H46A 0.9700 . ?
C46 H46B 0.9700 . ?
C46 C92 1.453(8) . ?
C47 H47 0.9300 . ?
C47 C58 1.408(6) . ?
C48 C54 1.530(6) . ?
C48 C62 1.560(6) . ?
C49 C65 1.389(7) . ?
C50 C97 1.423(5) . ?
C51 H51 0.9300 . ?
C51 C56 1.384(7) . ?
C51 C63 1.392(6) . ?
C52 H52A 0.9700 . ?
C52 H52B 0.9700 . ?
C52 C85 1.514(7) . ?
C53 H53 0.9300 . ?
C53 C57 1.397(7) . ?
C54 C68 1.413(6) . ?
C55 H55 0.9300 . ?
C57 C61 1.366(7) . ?
C58 H58 0.9300 . ?
C59 C74 1.428(6) . ?
C60 H60A 0.9700 . ?
C60 H60B 0.9700 . ?
C60 C90 1.496(7) . ?
C61 H61 0.9300 . ?
C61 C77 1.399(6) . ?
C62 H62A 0.9700 . ?
C62 H62B 0.9700 . ?
C64 H64A 0.9600 . ?
C64 H64B 0.9600 . ?
C64 H64C 0.9600 . ?
C64 C93 1.514(8) . ?
C65 H65 0.9300 . ?
C65 C68 1.375(6) . ?
C66 H66A 0.9700 . ?
C66 H66B 0.9700 . ?
C66 C71 1.500(7) . ?
C67 H67 0.9300 . ?
C69 C87 1.499(8) . ?
C69 C88 1.398(7) . ?
C69 C95 1.438(8) . ?
C70 H70A 0.9600 . ?
C70 H70B 0.9600 . ?
C70 H70C 0.9600 . ?
C71 H71A 0.9600 . ?
C71 H71B 0.9600 . ?
C71 H71C 0.9600 . ?
C72 C75 1.537(5) . ?
C72 C76 1.545(5) . ?
C73 H73A 0.9700 . ?
C73 H73B 0.9700 . ?
C73 C105 1.501(7) . ?
C75 H75A 0.9700 . ?
C75 H75B 0.9700 . ?
C76 H76A 0.9700 . ?
C76 H76B 0.9700 . ?
C77 H77 0.9300 . ?
C78 H78A 0.9600 . ?
C78 H78B 0.9600 . ?
C78 H78C 0.9600 . ?
C79 H79A 0.9600 . ?
C79 H79B 0.9600 . ?
C79 H79C 0.9600 . ?
C79 C98 1.507(7) . ?
C80 H80 0.9300 . ?
C80 C113 1.396(6) . ?
C81 H81A 0.9700 . ?
C81 H81B 0.9700 . ?
C81 C118 1.434(11) . ?
C82 H82 0.9300 . ?
C82 C91 1.399(5) . ?
C83 H83A 0.9700 . ?
C83 H83B 0.9700 . ?
C83 C96 1.505(7) . ?
C84 H84A 0.9600 . ?
C84 H84B 0.9600 . ?
C84 H84C 0.9600 . ?
C85 H85A 0.9600 . ?
C85 H85B 0.9600 . ?
C85 H85C 0.9600 . ?
C86 H86A 0.9700 . ?
C86 H86B 0.9700 . ?
C86 C101 1.522(7) . ?
C87 H87 0.9800 . ?
C87 C89 1.529(8) . ?
C87 N1 1.471(6) . ?
C88 H88 0.9300 . ?
C88 C99 1.379(9) . ?
C89 H89A 0.9700 . ?
C89 H89B 0.9700 . ?
C89 C107 1.511(9) . ?
C90 H90A 0.9600 . ?
C90 H90B 0.9600 . ?
C90 H90C 0.9600 . ?
C91 H91 0.9300 . ?
C92 H92A 0.9600 . ?
C92 H92B 0.9600 . ?
C92 H92C 0.9600 . ?
C93 H93A 0.9700 . ?
C93 H93B 0.9700 . ?
N1 H1A 0.8600 . ?
N1 H1B 0.8600 . ?
C94 H94 0.9300 . ?
C94 C99 1.365(11) . ?
C94 C108 1.331(11) . ?
C95 H95 0.9300 . ?
C95 C108 1.342(9) . ?
C96 H96A 0.9600 . ?
C96 H96B 0.9600 . ?
C96 H96C 0.9600 . ?
C97 C113 1.389(6) . ?
C98 H98A 0.9700 . ?
C98 H98B 0.9700 . ?
C99 H99 0.9300 . ?
C100 H10P 0.9600 . ?
C100 H10Q 0.9600 . ?
C100 H10R 0.9600 . ?
C101 H10A 0.9600 . ?
C101 H10B 0.9600 . ?
C101 H10C 0.9600 . ?
C102 H10D 0.9700 . ?
C102 H10E 0.9700 . ?
C102 C106 1.513(8) . ?
C103 H10F 0.9700 . ?
C103 H10G 0.9700 . ?
C104 H104 0.9300 . ?
C104 C111 1.333(12) . ?
C104 C116 1.390(18) . ?
C105 H10H 0.9600 . ?
C105 H10I 0.9600 . ?
C105 H10J 0.9600 . ?
C106 H10K 0.9600 . ?
C106 H10L 0.9600 . ?
C106 H10M 0.9600 . ?
C107 H10S 0.9600 . ?
C107 H10T 0.9600 . ?
C107 H10U 0.9600 . ?
C108 H108 0.9300 . ?
C109 H10V 0.9600 . ?
C109 H10W 0.9600 . ?
C109 H10X 0.9600 . ?
C109 C114 1.457(11) . ?
C110 H110 0.9300 . ?
C110 C111 1.349(15) . ?
C110 C112 1.386(15) . ?
C111 H111 0.9300 . ?
C112 C114 1.974(16) . ?
C112 C115 1.418(15) . ?
C113 H113 0.9300 . ?
C114 H114 0.9800 . ?
C114 C117 1.355(13) . ?
C115 H115 0.9300 . ?
C115 C116 1.44(2) . ?
N2 H2A 0.8600 . ?
N2 H2B 0.8600 . ?
N2 C117 1.526(16) . ?
C116 H116 0.9300 . ?
C117 H11D 0.9700 . ?
C117 H11E 0.9700 . ?
C118 H11A 0.9600 . ?
C118 H11B 0.9600 . ?
C118 H11C 0.9600 . ?

loop_
_geom_torsion_atom_site_label_1
_geom_torsion_atom_site_label_2
_geom_torsion_atom_site_label_3
_geom_torsion_atom_site_label_4
_geom_torsion
_geom_torsion_site_symmetry_1
_geom_torsion_site_symmetry_2
_geom_torsion_site_symmetry_3
_geom_torsion_site_symmetry_4
_geom_torsion_publ_flag
C1 C2 C17 O8 -178.0(4) . . . . ?
C1 C2 C17 C44 1.3(6) . . . . ?
C1 C2 C72 C27 -122.7(4) . . . . ?
C1 C2 C72 C75 -3.3(5) . . . . ?
C1 C2 C72 C76 115.9(4) . . . . ?
C1 C8 C36 O6 177.2(4) . . . . ?
C1 C8 C36 C44 -0.6(7) . . . . ?
O1 C20 C23 C7 5.0(6) . . . . ?
O1 C20 C23 C58 -176.8(3) . . . . ?
O1 C20 C55 C29 177.5(4) . . . . ?
O2 C30 C67 C14 -179.1(4) . . . . ?
O2 C30 C82 C91 178.6(4) . . . . ?
O3 C50 C97 C4 0.9(6) . . . . ?
O3 C50 C97 C113 -179.9(4) . . . . ?
O4 C59 C74 C3 179.2(4) . . . . ?
O4 C59 C74 C25 -2.5(6) . . . . ?
C2 C1 C8 C36 0.2(7) . . . . ?
C2 C17 C44 C36 -1.7(7) . . . . ?
C2 C72 C75 C32 -179.5(3) . . . . ?
C2 C72 C76 C7 -179.8(3) . . . . ?
O6 C36 C44 C17 -176.8(4) . . . . ?
O7 C14 C67 C30 179.2(4) . . . . ?
O8 C17 C44 C36 177.5(4) . . . . ?
O9 C29 C47 C58 -179.7(4) . . . . ?
O9 C29 C55 C20 -178.7(4) . . . . ?
C3 C11 C37 O16 -179.3(4) . . . . ?
C3 C11 C37 C18 0.3(6) . . . . ?
O12 C34 C40 C50 179.3(4) . . . . ?
O12 C34 C80 C113 -179.9(4) . . . . ?
O13 C24 C53 C57 -178.4(5) . . . . ?
O14 C49 C65 C68 -179.9(4) . . . . ?
O15 C57 C61 C77 -180.0(4) . . . . ?
C4 C5 C45 C16 -59.2(4) . . . . ?
C4 C5 C45 C19 -179.9(3) . . . . ?
C4 C5 C45 C62 58.7(4) . . . . ?
C4 C9 C25 C16 59.4(4) . . . . ?
C4 C9 C25 C28 -59.0(4) . . . . ?
C4 C9 C25 C74 178.8(3) . . . . ?
C4 C38 C48 C28 58.9(4) . . . . ?
C4 C38 C48 C54 -178.6(3) . . . . ?
C4 C38 C48 C62 -57.4(4) . . . . ?
C4 C97 C113 C80 177.4(4) . . . . ?
C5 C4 C9 C25 -59.7(4) . . . . ?
C5 C4 C38 C48 59.3(4) . . . . ?
C5 C4 C97 C50 63.3(5) . . . . ?
C5 C4 C97 C113 -115.8(4) . . . . ?
C5 C45 C62 C48 -60.1(4) . . . . ?
C6 C14 C67 C30 0.4(6) . . . . ?
C6 C32 C39 C7 177.4(3) . . . . ?
C6 C32 C42 C22 -179.2(3) . . . . ?
C6 C32 C75 C72 -178.9(3) . . . . ?
C7 C15 C22 C12 -178.7(3) . . . . ?
C7 C15 C22 C27 -59.9(4) . . . . ?
C7 C15 C22 C42 59.5(4) . . . . ?
C7 C23 C58 C47 176.2(4) . . . . ?
C8 C1 C2 C17 -0.5(6) . . . . ?
C8 C1 C2 C72 -178.5(4) . . . . ?
C8 C36 C44 C17 1.3(7) . . . . ?
C9 C4 C5 C45 57.8(4) . . . . ?
C9 C4 C38 C48 -58.3(4) . . . . ?
C9 C4 C97 C50 -177.9(3) . . . . ?
C9 C4 C97 C113 3.0(5) . . . . ?
C9 C25 C28 C48 57.3(4) . . . . ?
C9 C25 C74 C3 -1.8(5) . . . . ?
C9 C25 C74 C59 180.0(4) . . . . ?
C10 O5 C68 C54 -166.0(4) . . . . ?
C10 O5 C68 C65 14.3(7) . . . . ?
C11 C3 C74 C25 179.8(4) . . . . ?
C11 C3 C74 C59 -1.8(6) . . . . ?
C12 C22 C27 C72 178.7(3) . . . . ?
C12 C22 C42 C32 179.6(3) . . . . ?
C12 C24 C53 C57 -0.8(8) . . . . ?
C13 O2 C30 C67 -172.3(4) . . . . ?
C13 O2 C30 C82 9.4(6) . . . . ?
C14 O7 C60 C90 -168.8(5) . . . . ?
C14 C6 C32 C39 62.5(5) . . . . ?
C14 C6 C32 C42 -58.7(5) . . . . ?
C14 C6 C32 C75 -179.1(4) . . . . ?
C14 C6 C91 C82 -0.9(6) . . . . ?
C15 C7 C23 C20 175.1(3) . . . . ?
C15 C7 C23 C58 -3.0(5) . . . . ?
C15 C7 C39 C32 58.4(4) . . . . ?
C15 C7 C76 C72 -57.7(4) . . . . ?
C15 C22 C27 C72 58.3(4) . . . . ?
C15 C22 C42 C32 -58.4(4) . . . . ?
C16 C25 C28 C48 -59.8(4) . . . . ?
C16 C25 C74 C3 116.5(4) . . . . ?
C16 C25 C74 C59 -61.7(5) . . . . ?
C16 C45 C62 C48 58.9(4) . . . . ?
C17 C2 C72 C27 59.4(5) . . . . ?
C17 C2 C72 C75 178.9(4) . . . . ?
C17 C2 C72 C76 -61.9(5) . . . . ?
C17 O8 C83 C96 -176.6(4) . . . . ?
C18 C59 C74 C3 0.4(6) . . . . ?
C18 C59 C74 C25 178.8(4) . . . . ?
C19 C26 C31 C56 0.7(6) . . . . ?
C19 C45 C62 C48 179.6(3) . . . . ?
C20 O1 C43 C84 174.7(3) . . . . ?
C20 C23 C58 C47 -2.0(6) . . . . ?
C21 C35 C49 O14 -179.7(4) . . . . ?
C21 C35 C49 C65 0.0(7) . . . . ?
C21 C54 C68 O5 -178.3(4) . . . . ?
C21 C54 C68 C65 1.4(6) . . . . ?
C22 C12 C24 O13 -0.3(6) . . . . ?
C22 C12 C24 C53 -177.9(4) . . . . ?
C22 C12 C77 C61 178.1(4) . . . . ?
C22 C27 C72 C2 179.6(3) . . . . ?
C22 C27 C72 C75 57.8(4) . . . . ?
C22 C27 C72 C76 -58.3(4) . . . . ?
C23 C7 C15 C22 -178.7(3) . . . . ?
C23 C7 C39 C32 -179.0(3) . . . . ?
C23 C7 C76 C72 178.7(3) . . . . ?
C23 C20 C55 C29 -3.1(6) . . . . ?
C24 O13 C103 C41 -165.8(4) . . . . ?
C24 C12 C22 C15 -176.7(4) . . . . ?
C24 C12 C22 C27 64.9(5) . . . . ?
C24 C12 C22 C42 -56.1(5) . . . . ?
C24 C12 C77 C61 -0.5(6) . . . . ?
C24 C53 C57 O15 -179.8(5) . . . . ?
C24 C53 C57 C61 0.8(8) . . . . ?
C25 C16 C45 C5 59.2(4) . . . . ?
C25 C16 C45 C19 -179.8(3) . . . . ?
C25 C16 C45 C62 -57.9(4) . . . . ?
C25 C28 C48 C38 -58.2(4) . . . . ?
C25 C28 C48 C54 -179.6(3) . . . . ?
C25 C28 C48 C62 58.1(4) . . . . ?
C26 C19 C45 C5 -119.4(4) . . . . ?
C26 C19 C45 C16 119.5(4) . . . . ?
C26 C19 C45 C62 -0.6(5) . . . . ?
C26 C19 C63 O11 177.3(3) . . . . ?
C26 C19 C63 C51 -1.5(6) . . . . ?
C26 C31 C56 O10 178.6(4) . . . . ?
C26 C31 C56 C51 -1.2(7) . . . . ?
C27 C22 C42 C32 59.6(4) . . . . ?
C27 C72 C75 C32 -58.4(4) . . . . ?
C27 C72 C76 C7 58.4(4) . . . . ?
C28 C25 C74 C3 -121.7(4) . . . . ?
C28 C25 C74 C59 60.1(5) . . . . ?
C28 C48 C54 C21 -125.6(4) . . . . ?
C28 C48 C54 C68 57.5(5) . . . . ?
C28 C48 C62 C45 -58.5(4) . . . . ?
C29 O9 C73 C105 -175.0(4) . . . . ?
C29 C47 C58 C23 -0.4(6) . . . . ?
C30 O2 C13 C78 178.1(4) . . . . ?
C30 C82 C91 C6 0.6(6) . . . . ?
C32 C6 C14 O7 3.3(6) . . . . ?
C32 C6 C14 C67 -177.8(4) . . . . ?
C32 C6 C91 C82 177.3(4) . . . . ?
C33 O14 C49 C35 -1.6(7) . . . . ?
C33 O14 C49 C65 178.7(4) . . . . ?
C34 O12 C66 C71 177.6(5) . . . . ?
C34 C40 C50 O3 -178.3(4) . . . . ?
C34 C40 C50 C97 0.5(7) . . . . ?
C34 C80 C113 C97 0.4(7) . . . . ?
C35 C21 C54 C48 -178.1(4) . . . . ?
C35 C21 C54 C68 -1.0(6) . . . . ?
C35 C49 C65 C68 0.4(7) . . . . ?
C36 O6 C86 C101 -177.6(5) . . . . ?
C37 O16 C98 C79 -178.5(4) . . . . ?
C37 C18 C59 O4 -177.4(4) . . . . ?
C37 C18 C59 C74 1.3(6) . . . . ?
C38 C4 C5 C45 -59.6(4) . . . . ?
C38 C4 C9 C25 59.6(4) . . . . ?
C38 C4 C97 C50 -58.8(5) . . . . ?
C38 C4 C97 C113 122.2(4) . . . . ?
C38 C48 C54 C21 112.8(4) . . . . ?
C38 C48 C54 C68 -64.0(5) . . . . ?
C38 C48 C62 C45 59.4(4) . . . . ?
C39 C7 C15 C22 -58.7(4) . . . . ?
C39 C7 C23 C20 56.0(5) . . . . ?
C39 C7 C23 C58 -122.0(4) . . . . ?
C39 C7 C76 C72 58.8(4) . . . . ?
C39 C32 C42 C22 59.9(4) . . . . ?
C39 C32 C75 C72 -59.7(4) . . . . ?
C40 C34 C80 C113 1.4(6) . . . . ?
C40 C50 C97 C4 -177.9(4) . . . . ?
C40 C50 C97 C113 1.3(6) . . . . ?
C42 C22 C27 C72 -60.1(4) . . . . ?
C42 C32 C39 C7 -60.3(4) . . . . ?
C42 C32 C75 C72 58.8(4) . . . . ?
C43 O1 C20 C23 -165.3(4) . . . . ?
C43 O1 C20 C55 14.2(6) . . . . ?
C45 C16 C25 C9 -58.1(4) . . . . ?
C45 C16 C25 C28 59.1(4) . . . . ?
C45 C16 C25 C74 -177.8(3) . . . . ?
C45 C19 C26 C31 -177.6(4) . . . . ?
C45 C19 C63 O11 -4.5(5) . . . . ?
C45 C19 C63 C51 176.8(4) . . . . ?
C46 O3 C50 C40 3.4(6) . . . . ?
C46 O3 C50 C97 -175.4(4) . . . . ?
C47 C29 C55 C20 0.4(6) . . . . ?
C48 C54 C68 O5 -1.2(6) . . . . ?
C48 C54 C68 C65 178.4(4) . . . . ?
C49 O14 C33 C70 178.9(4) . . . . ?
C49 C65 C68 O5 178.6(4) . . . . ?
C49 C65 C68 C54 -1.1(7) . . . . ?
C50 O3 C46 C92 176.5(5) . . . . ?
C50 C97 C113 C80 -1.7(6) . . . . ?
C52 O4 C59 C18 2.4(6) . . . . ?
C52 O4 C59 C74 -176.4(4) . . . . ?
C53 C57 C61 C77 -0.7(8) . . . . ?
C54 C21 C35 C49 0.4(7) . . . . ?
C54 C48 C62 C45 179.3(3) . . . . ?
C55 C20 C23 C7 -174.5(4) . . . . ?
C55 C20 C23 C58 3.7(6) . . . . ?
C55 C29 C47 C58 1.3(6) . . . . ?
C56 O10 C93 C64 176.2(5) . . . . ?
C56 C51 C63 O11 -177.7(4) . . . . ?
C56 C51 C63 C19 1.0(7) . . . . ?
C57 O15 C102 C106 176.4(5) . . . . ?
C57 C61 C77 C12 0.5(7) . . . . ?
C59 O4 C52 C85 169.0(4) . . . . ?
C59 C18 C37 C11 -1.7(6) . . . . ?
C59 C18 C37 O16 178.0(4) . . . . ?
C60 O7 C14 C6 177.9(4) . . . . ?
C60 O7 C14 C67 -1.0(7) . . . . ?
C62 C48 C54 C21 -5.9(5) . . . . ?
C62 C48 C54 C68 177.2(4) . . . . ?
C63 O11 C81 C118 -71.3(7) . . . . ?
C63 C19 C26 C31 0.6(6) . . . . ?
C63 C19 C45 C5 62.5(4) . . . . ?
C63 C19 C45 C16 -58.6(5) . . . . ?
C63 C19 C45 C62 -178.7(3) . . . . ?
C63 C51 C56 O10 -179.5(4) . . . . ?
C63 C51 C56 C31 0.3(7) . . . . ?
C66 O12 C34 C40 -176.9(4) . . . . ?
C66 O12 C34 C80 4.3(7) . . . . ?
C67 C30 C82 C91 0.3(6) . . . . ?
C68 O5 C10 C100 168.3(5) . . . . ?
C69 C87 C89 C107 171.8(4) . . . . ?
C69 C88 C99 C94 7.0(11) . . . . ?
C69 C95 C108 C94 1.7(10) . . . . ?
C72 C2 C17 O8 0.0(6) . . . . ?
C72 C2 C17 C44 179.3(4) . . . . ?
C73 O9 C29 C47 -6.6(6) . . . . ?
C73 O9 C29 C55 172.4(4) . . . . ?
C74 C3 C11 C37 1.5(7) . . . . ?
C74 C25 C28 C48 178.5(3) . . . . ?
C75 C32 C39 C7 57.3(4) . . . . ?
C75 C32 C42 C22 -57.5(4) . . . . ?
C75 C72 C76 C7 -58.0(4) . . . . ?
C76 C7 C15 C22 59.3(4) . . . . ?
C76 C7 C23 C20 -64.4(5) . . . . ?
C76 C7 C23 C58 117.5(4) . . . . ?
C76 C7 C39 C32 -58.3(4) . . . . ?
C76 C72 C75 C32 59.2(4) . . . . ?
C77 C12 C22 C15 4.9(5) . . . . ?
C77 C12 C22 C27 -113.6(4) . . . . ?
C77 C12 C22 C42 125.5(4) . . . . ?
C77 C12 C24 O13 178.3(4) . . . . ?
C77 C12 C24 C53 0.6(7) . . . . ?
C80 C34 C40 C50 -1.8(7) . . . . ?
C81 O11 C63 C19 163.4(4) . . . . ?
C81 O11 C63 C51 -17.8(6) . . . . ?
C82 C30 C67 C14 -0.8(6) . . . . ?
C83 O8 C17 C2 174.0(4) . . . . ?
C83 O8 C17 C44 -5.3(6) . . . . ?
C86 O6 C36 C8 1.4(7) . . . . ?
C86 O6 C36 C44 179.3(4) . . . . ?
C87 C69 C88 C99 175.8(6) . . . . ?
C87 C69 C95 C108 -179.9(6) . . . . ?
C88 C69 C87 C89 -81.1(6) . . . . ?
C88 C69 C87 N1 157.7(5) . . . . ?
C88 C69 C95 C108 4.2(8) . . . . ?
C91 C6 C14 O7 -178.4(4) . . . . ?
C91 C6 C14 C67 0.5(6) . . . . ?
C91 C6 C32 C39 -115.6(4) . . . . ?
C91 C6 C32 C42 123.2(4) . . . . ?
C91 C6 C32 C75 2.8(5) . . . . ?
C93 O10 C56 C31 8.8(8) . . . . ?
C93 O10 C56 C51 -171.4(5) . . . . ?
N1 C87 C89 C107 -65.1(6) . . . . ?
C95 C69 C87 C89 103.3(6) . . . . ?
C95 C69 C87 N1 -17.9(7) . . . . ?
C95 C69 C88 C99 -8.3(9) . . . . ?
C97 C4 C5 C45 178.3(3) . . . . ?
C97 C4 C9 C25 -179.4(3) . . . . ?
C97 C4 C38 C48 -179.3(3) . . . . ?
C98 O16 C37 C11 -13.0(6) . . . . ?
C98 O16 C37 C18 167.4(4) . . . . ?
C99 C94 C108 C95 -3.6(11) . . . . ?
C102 O15 C57 C53 -176.5(5) . . . . ?
C102 O15 C57 C61 2.8(8) . . . . ?
C103 O13 C24 C12 165.6(4) . . . . ?
C103 O13 C24 C53 -16.7(7) . . . . ?
C108 C94 C99 C88 -0.8(12) . . . . ?
C109 C114 C117 N2 -171.6(11) . . . . ?
C110 C112 C115 C116 -21.4(18) . . . . ?
C111 C104 C116 C115 5(2) . . . . ?
C111 C110 C112 C114 156.0(11) . . . . ?
C111 C110 C112 C115 24.6(19) . . . . ?
C112 C110 C111 C104 -10.8(17) . . . . ?
C112 C114 C117 N2 79.6(12) . . . . ?
C112 C115 C116 C104 9(2) . . . . ?
C114 C112 C115 C116 -155.0(11) . . . . ?
C116 C104 C111 C110 -5.1(16) . . . . ?
